data_4131760
loop_
_publ_author_name
'Yang, Huayan'
'Yan, Juanzhu'
'Wang, Yu'
'Deng, Guocheng'
'Su, Haifeng'
'Zhao, Xiaojing'
'Xu, Chaofa'
'Teo, Boon K.'
'Zheng, Nanfeng'

_publ_section_title
;
 From Racemic Metal Nanoparticles to Optically Pure Enantiomers in One
 Pot.
;
_journal_issue 45
_journal_name_full 'Journal of the American Chemical Society'
_journal_page_first 16113
_journal_page_last 16116
_journal_paper_doi 10.1021/jacs.7b10448
_journal_volume 139
_journal_year 2017
_chemical_formula_moiety 'Ag78 C468 F126 P12 S42'
_chemical_formula_sum 'C468 Ag78 F126 P12 S42'
_chemical_formula_weight 18146.70
_space_group_crystal_system cubic
_space_group_IT_number 197
_space_group_name_Hall 'I 2 2 3'
_space_group_name_H-M_alt 'I 2 3'
_atom_sites_solution_primary direct
_audit_creation_date 2017-07-24
_audit_creation_method
;
Olex2 1.2
(compiled 2016.02.19 svn.r3266 for OlexSys, GUI svn.r5155)
;
_cell_angle_alpha 90
_cell_angle_beta 90
_cell_angle_gamma 90
_cell_formula_units_Z 8
_cell_length_a 52.0957(8)
_cell_length_b 52.0957(8)
_cell_length_c 52.0957(8)
_cell_measurement_reflns_used 10871
_cell_measurement_temperature 100.00(10)
_cell_measurement_theta_max 57.3050
_cell_measurement_theta_min 3.5780
_cell_volume 141386(4)
_computing_cell_refinement 'CrysAlisPro 1.171.38.41o (Rigaku OD, 2015)'
_computing_data_collection 'CrysAlisPro 1.171.38.41o (Rigaku OD, 2015)'
_computing_data_reduction 'CrysAlisPro 1.171.38.41o (Rigaku OD, 2015)'
_computing_molecular_graphics 'Olex2 (Dolomanov et al., 2009)'
_computing_publication_material 'Olex2 (Dolomanov et al., 2009)'
_computing_structure_refinement 'ShelXL (Sheldrick, 2015)'
_computing_structure_solution 'ShelXT (Sheldrick, 2015)'
_diffrn_ambient_environment N~2~
_diffrn_ambient_temperature 100.00(10)
_diffrn_detector 'CCD plate'
_diffrn_detector_area_resol_mean 10.4741
_diffrn_detector_type Atlas
_diffrn_measured_fraction_theta_full 1.000
_diffrn_measured_fraction_theta_max 1.000
_diffrn_measurement_details
;
List of Runs (angles in degrees, time in seconds):

  # Type    Start    End  Width  t~exp~   \w     \q     \k     \f   Frames
--------------------------------------------------------------------------
  1  \w   -117.00 -63.00   1.00   12.50    --  -38.11-142.00-129.00   54
  2  \w   -117.00 -59.00   1.00   12.50    --  -38.11-149.00 125.00   58
  3  \w      9.00 129.00   1.00   50.00    --   93.00 -77.00-150.00  120
;
_diffrn_measurement_device 'four-circle diffractometer'
_diffrn_measurement_device_type 'SuperNova, Dual, Cu at zero, Atlas'
_diffrn_measurement_method '\w scans'
_diffrn_orient_matrix_type 'CrysAlisPro convention (1999,Acta A55,543-557)'
_diffrn_orient_matrix_UB_11 0.0108333000
_diffrn_orient_matrix_UB_12 0.0057721000
_diffrn_orient_matrix_UB_13 0.0268847000
_diffrn_orient_matrix_UB_21 -0.0186474000
_diffrn_orient_matrix_UB_22 -0.0196768000
_diffrn_orient_matrix_UB_23 0.0117751000
_diffrn_orient_matrix_UB_31 0.0202173000
_diffrn_orient_matrix_UB_32 -0.0213198000
_diffrn_orient_matrix_UB_33 -0.0036311000
_diffrn_radiation_monochromator mirror
_diffrn_radiation_probe x-ray
_diffrn_radiation_type CuK\a
_diffrn_radiation_wavelength 1.54184
_diffrn_reflns_av_R_equivalents 0.0820
_diffrn_reflns_av_unetI/netI 0.0866
_diffrn_reflns_Laue_measured_fraction_full 1.000
_diffrn_reflns_Laue_measured_fraction_max 1.000
_diffrn_reflns_limit_h_max 59
_diffrn_reflns_limit_h_min -15
_diffrn_reflns_limit_k_max 30
_diffrn_reflns_limit_k_min -34
_diffrn_reflns_limit_l_max 42
_diffrn_reflns_limit_l_min -59
_diffrn_reflns_number 83379
_diffrn_reflns_point_group_measured_fraction_full 0.894
_diffrn_reflns_point_group_measured_fraction_max 0.894
_diffrn_reflns_theta_full 61.160
_diffrn_reflns_theta_max 61.160
_diffrn_reflns_theta_min 3.174
_diffrn_source 'micro-focus sealed X-ray tube'
_diffrn_source_type 'SuperNova (Cu) X-ray Source'
_exptl_absorpt_coefficient_mu 18.897
_exptl_absorpt_correction_T_max 1.00000
_exptl_absorpt_correction_T_min 0.37146
_exptl_absorpt_correction_type multi-scan
_exptl_absorpt_process_details
;
CrysAlisPro 1.171.38.41o (Rigaku Oxford Diffraction, 2015)
Empirical absorption correction using spherical harmonics,
 implemented in SCALE3 ABSPACK scaling algorithm.
;
_exptl_crystal_colour 'metallic blackish black'
_exptl_crystal_colour_lustre metallic
_exptl_crystal_colour_modifier blackish
_exptl_crystal_colour_primary black
_exptl_crystal_density_diffrn 1.705
_exptl_crystal_description block
_exptl_crystal_F_000 67680
_exptl_crystal_size_max 0.25
_exptl_crystal_size_mid 0.2
_exptl_crystal_size_min 0.2
_refine_diff_density_max 1.700
_refine_diff_density_min -0.877
_refine_diff_density_rms 0.188
_refine_ls_abs_structure_details
;
 Flack x determined using 5266 quotients [(I+)-(I-)]/[(I+)+(I-)]
 (Parsons, Flack and Wagner, Acta Cryst. B69 (2013) 249-259).
;
_refine_ls_abs_structure_Flack 0.053(10)
_refine_ls_extinction_method none
_refine_ls_goodness_of_fit_ref 1.010
_refine_ls_hydrogen_treatment undef
_refine_ls_matrix_type full
_refine_ls_number_parameters 904
_refine_ls_number_reflns 32355
_refine_ls_number_restraints 1349
_refine_ls_restrained_S_all 1.043
_refine_ls_R_factor_all 0.1594
_refine_ls_R_factor_gt 0.1029
_refine_ls_shift/su_max 0.086
_refine_ls_shift/su_mean 0.006
_refine_ls_structure_factor_coef Fsqd
_refine_ls_weighting_details 'w=1/[\s^2^(Fo^2^)+(0.2000P)^2^] where P=(Fo^2^+2Fc^2^)/3'
_refine_ls_weighting_scheme calc
_refine_ls_wR_factor_gt 0.2785
_refine_ls_wR_factor_ref 0.3434
_reflns_Friedel_coverage 0.723
_reflns_Friedel_fraction_full 0.779
_reflns_Friedel_fraction_max 0.779
_reflns_number_gt 16369
_reflns_number_total 32355
_reflns_threshold_expression 'I > 2\s(I)'
_cod_data_source_file ja7b10448_si_004.cif
_cod_data_source_block yjz160606-10-b_2
_cod_original_cell_volume 141386(6)
_cod_database_code 4131760
_shelx_space_group_comment
;
The symmetry employed for this shelxl refinement is uniquely defined
by the following loop, which should always be used as a source of
symmetry information in preference to the above space-group names.
They are only intended as comments.
;
_reflns_odcompleteness_completeness 99.95
_reflns_odcompleteness_iscentric 1
_reflns_odcompleteness_theta 61.08
_olex2_refinement_description
;
1. Restrained distances
 P4-C99
 1.75 with sigma of 0.02
 C156-P3
 1.75 with sigma of 0.02
 C30-S5
 1.75 with sigma of 0.02
 C36-P1
 1.75 with sigma of 0.02
 P2-C140
 1.75 with sigma of 0.02
 C3-S1
 1.75 with sigma of 0.02
 P3-C116
 1.75 with sigma of 0.02
 C146-P2
 1.75 with sigma of 0.02
 C146-P2
 1.75 with sigma of 0.02
 C21-C20
 1.64 with sigma of 0.02
 C138-C137
 1.64 with sigma of 0.02
 C73-C72
 1.64 with sigma of 0.02
 C73-C72
 1.64 with sigma of 0.02
 C51-C52
 1.64 with sigma of 0.02
 C34-C33
 1.64 with sigma of 0.02
 C7-C6
 1.64 with sigma of 0.02
 C14-C13
 1.64 with sigma of 0.02
 C126-C125
 1.64 with sigma of 0.02
 C113-C112
 1.64 with sigma of 0.02
 C10-S6
 2.67 with sigma of 0.02
 C10-S6
 1.64 with sigma of 0.02
 C10-S6
 1.75 with sigma of 0.02
 C94-C93
 1.64 with sigma of 0.02
 C87-C86
 1.76 with sigma of 0.02
 F27-C66
 1.6 with sigma of 0.02
 F25-C66
 1.6 with sigma of 0.02
 F15-C14
 1.6 with sigma of 0.02
 C34-F7
 1.6 with sigma of 0.02
 C34-F8
 1.6 with sigma of 0.02
 F9-C34
 1.6 with sigma of 0.02
 F25-C66
 1.6 with sigma of 0.02
 F27-C66
 1.6 with sigma of 0.02
 F32-C73
 1.6 with sigma of 0.02
 F31-C73
 1.6 with sigma of 0.02
 F33-C73
 1.6 with sigma of 0.02
 F15-C14
 1.6 with sigma of 0.02
 F32-C73
 1.6 with sigma of 0.02
 F33-C73
 1.6 with sigma of 0.02
 F31-C73
 1.6 with sigma of 0.02
 F21-C52
 1.6 with sigma of 0.02
 C52-F19
 1.6 with sigma of 0.02
 C52-F20
 1.6 with sigma of 0.02
 F3-C126
 1.6 with sigma of 0.02
 F37-C94
 1.6 with sigma of 0.02
 C94-F38
 1.6 with sigma of 0.02
 C94-F39
 1.6 with sigma of 0.02
 C80-C79
 1.64 with sigma of 0.02
 F12-C7
 1.6 with sigma of 0.02
 C59-C58
 1.64 with sigma of 0.02
 C59-C58
 1.64 with sigma of 0.02
 C80-C79
 1.64 with sigma of 0.02
 C76-S4
 1.78 with sigma of 0.02
 F34-C80
 1.6 with sigma of 0.02
 F36-C80
 1.6 with sigma of 0.02
 F35-C80
 1.6 with sigma of 0.02
 F41-C87
 1.6 with sigma of 0.02
 C87-F42
 1.6 with sigma of 0.02
 C7-F11
 1.6 with sigma of 0.02
 F10-C7
 1.6 with sigma of 0.02
 C14-F14
 1.6 with sigma of 0.02
 C14-F15
 1.6 with sigma of 0.02
 C14-F13
 1.6 with sigma of 0.02
 C126-F1
 1.6 with sigma of 0.02
 C126-F2
 1.6 with sigma of 0.02
 C126-F3
 1.6 with sigma of 0.02
 F24-C59
 1.6 with sigma of 0.02
 F22-C59
 1.6 with sigma of 0.02
 F23-C59
 1.6 with sigma of 0.02
 F40-C87
 1.6 with sigma of 0.02
 C138-F4
 1.6 with sigma of 0.02
 F6-C138
 1.6 with sigma of 0.02
 F5-C138
 1.6 with sigma of 0.02
 C66-C65
 1.64 with sigma of 0.02
 C66-F26
 1.6 with sigma of 0.02
 F26-C66
 1.6 with sigma of 0.02
 P4-C98
 2.76 with sigma of 0.04
 P4-C100
 2.76 with sigma of 0.04
 P4-C97
 4.06 with sigma of 0.04
 P4-C95
 4.06 with sigma of 0.04
 P4-C96
 4.6 with sigma of 0.04
 C151-P3
 2.76 with sigma of 0.04
 C155-P3
 2.76 with sigma of 0.04
 C152-P3
 4.06 with sigma of 0.04
 C154-P3
 4.06 with sigma of 0.04
 C153-P3
 4.6 with sigma of 0.04
 C31-S5
 2.76 with sigma of 0.04
 C29-S5
 2.76 with sigma of 0.04
 C32-S5
 4.06 with sigma of 0.04
 C28-S5
 4.06 with sigma of 0.04
 C33-S5
 4.6 with sigma of 0.04
 C37-P1
 2.76 with sigma of 0.04
 C35-P1
 2.76 with sigma of 0.04
 C38-P1
 4.06 with sigma of 0.04
 C40-P1
 4.06 with sigma of 0.04
 C39-P1
 4.6 with sigma of 0.04
 C141-P2
 2.75 with sigma of 0.04
 C139-P2
 2.75 with sigma of 0.04
 C144-P2
 4.06 with sigma of 0.04
 C142-P2
 4.06 with sigma of 0.04
 C143-P2
 4.6 with sigma of 0.04
 S1-C2
 2.75 with sigma of 0.04
 C4-S1
 2.75 with sigma of 0.04
 S1-C1
 4.06 with sigma of 0.04
 S1-C5
 4.06 with sigma of 0.04
 S1-C6
 4.6 with sigma of 0.04
 C117-P3
 2.75 with sigma of 0.04
 C115-P3
 2.75 with sigma of 0.04
 C114-P3
 4.06 with sigma of 0.04
 C118-P3
 4.06 with sigma of 0.04
 C119-P3
 4.6 with sigma of 0.04
 C147-P2
 2.75 with sigma of 0.04
 C145-P2
 2.75 with sigma of 0.04
 C150-P2
 4.06 with sigma of 0.04
 P2-C148
 4.06 with sigma of 0.04
 C149-P2
 4.6 with sigma of 0.04
 C21-C19
 2.68 with sigma of 0.04
 C21-C15
 2.68 with sigma of 0.04
 C138-C132
 2.68 with sigma of 0.04
 C138-C136
 2.68 with sigma of 0.04
 C73-C71
 2.68 with sigma of 0.04
 C73-C67
 2.68 with sigma of 0.04
 C73-C71
 2.68 with sigma of 0.04
 C73-C67
 2.68 with sigma of 0.04
 C52-C50
 2.68 with sigma of 0.04
 C52-C46
 2.68 with sigma of 0.04
 C28-C34
 2.68 with sigma of 0.04
 C34-C32
 2.68 with sigma of 0.04
 C7-C1
 2.68 with sigma of 0.04
 C5-C7
 2.68 with sigma of 0.04
 C8-C14
 2.68 with sigma of 0.04
 C14-C12
 2.68 with sigma of 0.04
 C124-C126
 2.68 with sigma of 0.04
 C126-C120
 2.68 with sigma of 0.04
 C113-C111
 2.68 with sigma of 0.04
 C113-C107
 2.68 with sigma of 0.04
 C9-S6
 2.76 with sigma of 0.04
 C11-S6
 2.76 with sigma of 0.04
 S6-C8
 4.06 with sigma of 0.04
 C12-S6
 4.06 with sigma of 0.04
 S6-C13
 4.6 with sigma of 0.04
 C11-S6
 2.76 with sigma of 0.04
 C9-S6
 2.76 with sigma of 0.04
 C12-S6
 4.06 with sigma of 0.04
 C8-S6
 4.06 with sigma of 0.04
 C13-S6
 4.6 with sigma of 0.04
 C94-C88
 2.68 with sigma of 0.04
 C94-C92
 2.68 with sigma of 0.04
 C87-C81
 2.76 with sigma of 0.04
 C85-C87
 2.76 with sigma of 0.04
 C87-C84
 4.06 with sigma of 0.04
 C87-C82
 4.06 with sigma of 0.04
 F27-F25
 2.3 with sigma of 0.04
 F9-F8
 2.3 with sigma of 0.04
 F8-F7
 2.3 with sigma of 0.04
 F7-F9
 2.3 with sigma of 0.04
 F25-F27
 2.3 with sigma of 0.04
 F32-F33
 2.3 with sigma of 0.04
 F31-F32
 2.3 with sigma of 0.04
 F33-F31
 2.3 with sigma of 0.04
 F32-F33
 2.3 with sigma of 0.04
 F33-F31
 2.3 with sigma of 0.04
 F31-F32
 2.3 with sigma of 0.04
 F21-F20
 2.3 with sigma of 0.04
 F20-F19
 2.3 with sigma of 0.04
 F21-F19
 2.3 with sigma of 0.04
 F39-F38
 2.3 with sigma of 0.04
 F37-F39
 2.3 with sigma of 0.04
 F38-F37
 2.3 with sigma of 0.04
 C80-C78
 2.68 with sigma of 0.04
 C80-C74
 2.68 with sigma of 0.04
 C59-C57
 2.68 with sigma of 0.04
 C59-C53
 2.68 with sigma of 0.04
 C59-C53
 2.68 with sigma of 0.04
 C59-C57
 2.68 with sigma of 0.04
 C80-C74
 2.68 with sigma of 0.04
 C80-C78
 2.68 with sigma of 0.04
 C75-S4
 2.76 with sigma of 0.04
 C77-S4
 2.76 with sigma of 0.04
 C78-S4
 4.06 with sigma of 0.04
 C74-S4
 4.06 with sigma of 0.04
 C79-S4
 4.6 with sigma of 0.04
 F34-F35
 2.3 with sigma of 0.04
 F36-F35
 2.3 with sigma of 0.04
 F34-F36
 2.3 with sigma of 0.04
 F41-F42
 2.3 with sigma of 0.04
 F11-F12
 2.3 with sigma of 0.04
 F10-F12
 2.3 with sigma of 0.04
 F10-F11
 2.3 with sigma of 0.04
 F13-F14
 2.3 with sigma of 0.04
 F13-F15
 2.3 with sigma of 0.04
 F14-F15
 2.3 with sigma of 0.04
 F2-F3
 2.3 with sigma of 0.04
 F2-F1
 2.3 with sigma of 0.04
 F1-F3
 2.3 with sigma of 0.04
 F2-F3
 2.3 with sigma of 0.04
 F24-F22
 2.3 with sigma of 0.04
 F22-F23
 2.3 with sigma of 0.04
 F24-F23
 2.3 with sigma of 0.04
 F41-F40
 2.3 with sigma of 0.04
 F40-F42
 2.3 with sigma of 0.04
 F6-F5
 2.3 with sigma of 0.04
 F5-F4
 2.3 with sigma of 0.04
 F4-F6
 2.3 with sigma of 0.04
 F34-C79
 2.4 with sigma of 0.04
 C79-F36
 2.4 with sigma of 0.04
 F35-C79
 2.4 with sigma of 0.04
 F32-C72
 2.4 with sigma of 0.04
 F31-C72
 2.4 with sigma of 0.04
 F33-C72
 2.4 with sigma of 0.04
 F36-C79
 2.4 with sigma of 0.04
 C66-C64
 2.68 with sigma of 0.04
 C66-C60
 2.68 with sigma of 0.04
 F26-F25
 2.3 with sigma of 0.04
 F26-F27
 2.3 with sigma of 0.04
 F26-F25
 2.3 with sigma of 0.04
 F26-F27
 2.3 with sigma of 0.04
 F11-C6
 2.4 with sigma of 0.04
 F26-C65
 2.4 with sigma of 0.04
 F26-F27
 2.3 with sigma of 0.04
 F26-F25
 2.3 with sigma of 0.04
 F25-F27
 2.3 with sigma of 0.04
 C13-F14
 2.3 with sigma of 0.04
 F15-C13
 2.3 with sigma of 0.04
 C13-F13
 2.4 with sigma of 0.04
2. Restrained planarity
 C12, C13, C8, S6
 with sigma of 0.1
 S9, C85, C84, C83, C82, C81, C86
 with sigma of 0.1
 C31, C30, C29, C28, C33, C32, S5
 with sigma of 0.1
 C122, C123, C124, C125, C120, C121, S14
 with sigma of 0.1
 C4, C3, C2, C1, C6, C5, S1
 with sigma of 0.1
 C118, C119, C114, C115, C116, C117, P3
 with sigma of 0.1
 C147, C146, C145, C150, C148, C149
 with sigma of 0.1
 C146, C145, C150, C148, C119, C147, P2
 with sigma of 0.1
 S2, C19, C18, C17, C16, C15, C20, C21
 with sigma of 0.1
 C38, C39, C40, C35, C36, C37, P1
 with sigma of 0.1
 C12, C13, C8, C9, C10, C11, C14, S6
 with sigma of 0.1
 C6, C7, C3, C2, C1, C5, C4, S1
 with sigma of 0.1
 C126, C125, C124, C123, C122, S14, C121, C120
 with sigma of 0.1
 C52, C47, C49, C50, C51, C46, C48, S3
 with sigma of 0.1
 C77, C76, C75, C74, C79, C78, C80
 with sigma of 0.1
 C34, C31, C30, C29, C28, C33, C32, S5
 with sigma of 0.1
 C73, C72, C68, C69, C70, C71, C67
 with sigma of 0.1
 C94, C90, C89, C88, C93, C92, C91
 with sigma of 0.1
 C87, C86, C85, C84, C83, C82, C81
 with sigma of 0.1
3. Uiso/Uaniso restraints and constraints
Uanis(P1) \\sim Ueq: with sigma of 0.01 and sigma for terminal atoms of 0.02
: with sigma of 0.1 and sigma for terminal atoms of 0.2
Uiso(C132) = Uiso(C2) = Uiso(C1) = Uiso(C6) = Uiso(C4) = Uiso(C28) = Uiso(C33)
= Uiso(C143) = Uiso(C141) = Uiso(C148) = Uiso(C147) = Uiso(C11) = Uiso(C12) =
Uiso(C117) = Uiso(C152) = Uiso(C154) = Uiso(C139) = Uiso(C140) = Uiso(C8)
Uiso(C134) = Uiso(C132)
Uiso(C60) = Uiso(C66)
Uiso(F41) = Uiso(F40)
4. Rigid body (RIGU) restrains
 All non-hydrogen atoms
 with sigma for 1-2 distances of 0.004 and sigma for 1-3 distances of 0.004
 All non-hydrogen atoms
 with sigma for 1-2 distances of 0.004 and sigma for 1-3 distances of 0.004
5.a Fitted hexagon refined as free rotating group:
 C133(C132,C137,C136,C135,C134), C85(C84,C83,C82,C81,C86), C90(C89,C88,C93,C92,
 C91), C68(C69,C70,C71,C72,C67), C47(C48,C49,C50,C51,C46), C112(C111,C110,C109,
 C108,C107), C105(C104,C103,C102,C101,C106), C77(C76,C75,C74,C79,C78), C24(C23,
 C22,C27,C26,C25), C122(C123,C124,C125,C120,C121), C98(C99,C100,C95,C96,C97),
 C55(C56,C57,C58,C53,C54), C65(C64,C63,C62,C61,C60), C19(C18,C17,C16,C15,C20),
 C31(C30,C29,C28,C33,C32), C12(C13,C8,C9,C10,C11), C38(C39,C40,C35,C36,C37),
 C139(C144,C143,C142,C141,C140), C155(C154,C153,C152,C151,C156), C147(C146,C145,
 C150,C149,C148), C118(C119,C114,C115,C116,C117), C4(C3,C2,C1,C6,C5)
;
_shelx_shelxl_version_number 2014/7
_olex2_submission_special_instructions 'No special instructions were received'
_oxdiff_exptl_absorpt_empirical_details
;
Empirical correction (ABSPACK) includes:
- Absorption correction using spherical harmonics
- Frame scaling
- Detector area scaling
;
_oxdiff_exptl_absorpt_empirical_full_max 1.959
_oxdiff_exptl_absorpt_empirical_full_min 0.586

loop_
_space_group_symop_operation_xyz
'x, y, z'
'z, x, y'
'y, z, x'
'-y, -z, x'
'z, -x, -y'
'-y, z, -x'
'-z, -x, y'
'-z, x, -y'
'y, -z, -x'
'-x, -y, z'
'x, -y, -z'
'-x, y, -z'
'x+1/2, y+1/2, z+1/2'
'z+1/2, x+1/2, y+1/2'
'y+1/2, z+1/2, x+1/2'
'-y+1/2, -z+1/2, x+1/2'
'z+1/2, -x+1/2, -y+1/2'
'-y+1/2, z+1/2, -x+1/2'
'-z+1/2, -x+1/2, y+1/2'
'-z+1/2, x+1/2, -y+1/2'
'y+1/2, -z+1/2, -x+1/2'
'-x+1/2, -y+1/2, z+1/2'
'x+1/2, -y+1/2, -z+1/2'
'-x+1/2, y+1/2, -z+1/2'

loop_
_atom_site_label
_atom_site_type_symbol
_atom_site_fract_x
_atom_site_fract_y
_atom_site_fract_z
_atom_site_U_iso_or_equiv
_atom_site_adp_type
_atom_site_occupancy
_atom_site_site_symmetry_order
_atom_site_calc_flag
_atom_site_refinement_flags_posn
_atom_site_refinement_flags_adp
_atom_site_refinement_flags_occupancy
Ag12 Ag -0.22022(2) -0.17963(2) -0.21616(2) 0.1040(3) Uani 1 1 d . U .
Ag7 Ag -0.27094(2) -0.19215(2) -0.23253(2) 0.1069(4) Uani 1 1 d . U .
Ag16 Ag -0.30109(2) -0.22176(2) -0.19934(2) 0.1098(4) Uani 1 1 d . U .
Ag3 Ag -0.23924(2) -0.16312(2) -0.26544(2) 0.1075(4) Uani 1 1 d . U .
Ag15 Ag -0.25993(2) -0.18943(2) -0.18062(2) 0.1053(3) Uani 1 1 d . U .
Ag2 Ag -0.20566(2) -0.13179(2) -0.23890(3) 0.1181(4) Uani 1 1 d . U .
Ag28 Ag -0.23168(2) -0.23168(2) -0.23168(2) 0.1109(5) Uani 1 3 d S TU P
Ag10 Ag -0.28374(2) -0.24227(2) -0.24800(2) 0.1158(4) Uani 1 1 d . U .
Ag21 Ag -0.30469(2) -0.20208(2) -0.14951(2) 0.1151(4) Uani 1 1 d . U .
Ag6 Ag -0.25996(2) -0.14086(2) -0.21940(2) 0.1160(4) Uani 1 1 d . U .
Ag23 Ag -0.31604(2) -0.25677(3) -0.15936(2) 0.1179(4) Uani 1 1 d . U .
Ag1 Ag -0.24060(3) -0.11184(2) -0.28856(3) 0.1241(4) Uani 1 1 d . U .
Ag5 Ag -0.27218(2) -0.20361(2) -0.28420(2) 0.1116(4) Uani 1 1 d . U .
Ag20 Ag -0.35356(2) -0.21831(3) -0.17831(2) 0.1293(5) Uani 1 1 d . U .
Ag8 Ag -0.32180(2) -0.20296(3) -0.24650(2) 0.1248(4) Uani 1 1 d . U .
Ag11 Ag -0.30636(2) -0.16610(3) -0.19567(2) 0.1246(4) Uani 1 1 d . U .
Ag4 Ag -0.29468(3) -0.15617(3) -0.27082(2) 0.1257(4) Uani 1 1 d . U .
Ag13 Ag -0.17808(3) -0.17808(3) -0.17808(3) 0.1359(7) Uani 1 3 d S TU P
Ag14 Ag -0.22208(3) -0.15993(3) -0.15692(3) 0.1406(5) Uani 1 1 d . U .
Ag22 Ag -0.27390(3) -0.15489(3) -0.13801(2) 0.1234(4) Uani 1 1 d . U .
Ag27 Ag -0.26950(4) -0.15799(3) -0.07989(3) 0.1486(6) Uani 1 1 d . U .
Ag17 Ag -0.33271(3) -0.25662(3) -0.22477(3) 0.1500(6) Uani 1 1 d . U .
Ag19 Ag -0.32660(2) -0.30472(3) -0.18788(3) 0.1345(5) Uani 1 1 d . U .
Ag26 Ag -0.35181(3) -0.19965(4) -0.08790(3) 0.1531(6) Uani 1 1 d . U .
Ag9 Ag -0.28464(3) -0.28464(3) -0.28464(3) 0.1575(8) Uani 1 3 d S TU P
Ag25 Ag -0.38024(3) -0.25368(4) -0.11358(3) 0.1619(7) Uani 1 1 d . U .
S7 S -0.34940(9) -0.17917(10) -0.20879(9) 0.1303(15) Uani 1 1 d . U .
S4 S -0.20595(8) -0.08889(7) -0.25972(8) 0.1178(14) Uani 1 1 d D U .
S3 S -0.27994(9) -0.11292(9) -0.25883(7) 0.1280(14) Uani 1 1 d . U .
S9 S -0.19830(9) -0.13071(8) -0.18627(8) 0.1232(14) Uani 1 1 d . U .
Ag24 Ag -0.38303(3) -0.30279(4) -0.19108(4) 0.1631(7) Uani 1 1 d . U .
S2 S -0.33380(9) -0.17876(9) -0.28738(9) 0.1325(15) Uani 1 1 d . U .
S8 S -0.28312(10) -0.12778(9) -0.17789(8) 0.1295(14) Uani 1 1 d . U .
S13 S -0.23292(9) -0.14369(9) -0.11198(8) 0.1221(14) Uani 1 1 d . U .
S12 S -0.31352(9) -0.17076(10) -0.11253(8) 0.1297(15) Uani 1 1 d . U .
S6 S -0.37651(9) -0.25523(11) -0.20424(8) 0.1571(18) Uani 1 1 d D U .
S10 S -0.35377(8) -0.28655(10) -0.14916(9) 0.1304(15) Uani 1 1 d . U .
S5 S -0.35185(10) -0.31903(10) -0.22806(11) 0.162(2) Uani 1 1 d D U .
S11 S -0.37111(8) -0.20984(11) -0.13394(9) 0.1352(16) Uani 1 1 d . U .
P1 P -0.42086(12) -0.32748(11) -0.18141(13) 0.179(2) Uani 1 1 d D U .
P2 P -0.42160(10) -0.26716(11) -0.09671(11) 0.197(3) Uani 1 1 d D U .
S14 S -0.33290(9) -0.24505(11) -0.09301(9) 0.1380(16) Uani 1 1 d . U .
P4 P -0.27909(10) -0.13165(11) -0.04385(9) 0.147(2) Uani 1 1 d D U .
S1 S -0.33191(11) -0.26588(13) -0.27704(11) 0.181(2) Uani 1 1 d D U .
P3 P -0.37008(11) -0.18405(13) -0.04726(11) 0.210(3) Uani 1 1 d D U .
Ag18 Ag -0.30608(4) -0.30476(5) -0.23988(4) 0.2093(8) Uani 1 1 d . U .
C133 C -0.3277(2) -0.31032(18) -0.11115(15) 0.119(5) Uiso 1 1 d . U .
C132 C -0.3242(3) -0.3293(2) -0.09271(18) 1.14(3) Uiso 1 1 d DG U .
C137 C -0.3415(3) -0.3495(2) -0.0908(2) 0.198(10) Uiso 1 1 d DG U .
C136 C -0.3624(3) -0.3507(3) -0.1074(3) 0.155(7) Uiso 1 1 d DG U .
C135 C -0.3660(3) -0.3317(3) -0.1258(3) 0.202(10) Uiso 1 1 d G U .
C134 C -0.3486(2) -0.3115(2) -0.1277(2) 1.14(3) Uiso 1 1 d G U .
C85 C -0.15903(11) -0.09674(14) -0.13099(14) 0.182(9) Uiso 1 1 d D U .
C84 C -0.17299(12) -0.11424(15) -0.14552(17) 0.161(7) Uiso 1 1 d DG U .
C83 C -0.18129(14) -0.1076(2) -0.17001(16) 0.140(6) Uiso 1 1 d G U .
C82 C -0.17563(17) -0.0835(2) -0.17996(15) 0.144(6) Uiso 1 1 d DG U .
C81 C -0.16167(16) -0.06603(19) -0.16543(19) 0.181(8) Uiso 1 1 d DG U .
C86 C -0.15337(13) -0.07264(15) -0.14095(17) 0.191(9) Uiso 1 1 d DG U .
C90 C -0.22946(15) -0.11307(15) -0.1118(2) 0.157(7) Uiso 1 1 d . U .
C89 C -0.2373(3) -0.09893(17) -0.1331(2) 0.184(9) Uiso 1 1 d G U .
C88 C -0.2325(3) -0.07270(17) -0.1341(3) 0.243(14) Uiso 1 1 d DG U .
C93 C -0.21993(19) -0.06061(15) -0.1139(3) 0.295(19) Uiso 1 1 d DG U .
C92 C -0.2121(3) -0.07475(17) -0.0927(3) 0.296(19) Uiso 1 1 d DG U .
C91 C -0.2169(3) -0.10098(17) -0.0917(2) 0.166(7) Uiso 1 1 d G U .
C68 C -0.30117(11) -0.08830(10) -0.15038(18) 0.156(7) Uiso 1 1 d . U .
C69 C -0.29903(14) -0.09945(13) -0.17453(19) 0.140(6) Uiso 1 1 d G U .
C70 C -0.3092(2) -0.08711(19) -0.19587(18) 0.169(8) Uiso 1 1 d G U .
C71 C -0.3216(2) -0.06362(18) -0.1931(2) 0.196(10) Uiso 1 1 d DG U .
C72 C -0.32374(14) -0.05248(12) -0.1689(2) 0.169(8) Uiso 1 1 d DG U .
C67 C -0.31352(12) -0.06482(11) -0.1476(2) 0.176(8) Uiso 1 1 d DG U .
C47 C -0.29425(17) -0.06423(17) -0.25886(6) 0.148(6) Uiso 1 1 d . U .
C48 C -0.3017(2) -0.08982(16) -0.25996(10) 0.151(7) Uiso 1 1 d G U .
C49 C -0.3276(2) -0.0961(2) -0.26182(13) 0.167(8) Uiso 1 1 d G U .
C50 C -0.34599(18) -0.0768(3) -0.26258(12) 0.284(17) Uiso 1 1 d DG U .
C51 C -0.33851(19) -0.0512(2) -0.26148(11) 0.202(10) Uiso 1 1 d DG U .
C46 C -0.3126(2) -0.04491(18) -0.25962(9) 0.297(19) Uiso 1 1 d DG U .
C112 C -0.36882(14) -0.10676(14) -0.12801(17) 0.183(9) Uiso 1 1 d D U .
C111 C -0.36777(19) -0.12744(17) -0.14483(19) 0.154(7) Uiso 1 1 d DG U .
C110 C -0.3503(2) -0.14720(17) -0.1406(3) 0.161(7) Uiso 1 1 d G U .
C109 C -0.3340(2) -0.1463(2) -0.1195(3) 0.119(5) Uiso 1 1 d G U .
C108 C -0.3350(2) -0.1256(2) -0.1027(2) 0.137(6) Uiso 1 1 d G U .
C107 C -0.35245(18) -0.10582(19) -0.10696(18) 0.166(8) Uiso 1 1 d DG U .
C105 C -0.3143(2) -0.0910(2) -0.0408(2) 0.213(11) Uiso 1 1 d . U .
C104 C -0.2912(3) -0.0999(3) -0.0508(3) 0.144(6) Uiso 1 1 d G U .
C103 C -0.2789(3) -0.0862(4) -0.0700(3) 0.214(11) Uiso 1 1 d G U .
C102 C -0.2897(4) -0.0636(4) -0.0794(3) 0.170(8) Uiso 1 1 d G U .
C101 C -0.3128(4) -0.0548(3) -0.0694(3) 0.247(14) Uiso 1 1 d G U .
C106 C -0.3251(3) -0.0685(3) -0.0501(3) 0.37(3) Uiso 1 1 d G U .
C77 C -0.23606(12) -0.07543(12) -0.21895(13) 0.201(10) Uiso 1 1 d D U .
C76 C -0.2212(2) -0.06621(14) -0.23913(17) 0.161(7) Uiso 1 1 d DG U .
C75 C -0.2211(3) -0.04014(15) -0.2448(2) 0.216(11) Uiso 1 1 d DG U .
C74 C -0.2358(2) -0.02328(12) -0.2303(2) 0.193(9) Uiso 1 1 d DG U .
C79 C -0.2507(2) -0.03250(14) -0.2101(2) 0.230(12) Uiso 1 1 d DG U .
C78 C -0.25078(17) -0.05857(14) -0.20443(17) 0.155(7) Uiso 1 1 d DG U .
C24 C -0.4604(2) -0.3560(2) -0.2082(3) 0.225(12) Uiso 1 1 d . U .
C23 C -0.4407(3) -0.3382(3) -0.2108(4) 0.205(10) Uiso 1 1 d G U .
C22 C -0.4321(4) -0.3312(4) -0.2351(4) 0.192(9) Uiso 1 1 d G U .
C27 C -0.4433(4) -0.3420(4) -0.2568(3) 0.267(16) Uiso 1 1 d G U .
C26 C -0.4630(4) -0.3598(4) -0.2542(3) 0.225(12) Uiso 1 1 d G U .
C25 C -0.4716(3) -0.3668(3) -0.2299(3) 0.223(12) Uiso 1 1 d G U .
C43 C -0.4292(5) -0.2998(5) -0.1377(5) 0.178(8) Uiso 1 1 d . U .
C44 C -0.4394(6) -0.2786(6) -0.1253(6) 0.228(12) Uiso 1 1 d . U .
C122 C -0.32628(12) -0.2513(2) -0.06439(15) 0.175(8) Uiso 1 1 d . U .
C123 C -0.3330(2) -0.2749(2) -0.05402(17) 0.191(9) Uiso 1 1 d G U .
C124 C -0.3269(3) -0.2806(2) -0.02866(18) 0.35(2) Uiso 1 1 d DG U .
C125 C -0.31416(17) -0.2626(3) -0.01367(15) 0.261(15) Uiso 1 1 d DG U .
C120 C -0.30746(19) -0.2389(3) -0.02404(16) 0.40(3) Uiso 1 1 d DG U .
C121 C -0.3135(2) -0.2333(2) -0.04940(17) 0.223(12) Uiso 1 1 d G U .
C127 C -0.2897(4) -0.1691(4) -0.0086(4) 0.156(7) Uiso 1 1 d . U .
C128 C -0.3009(4) -0.1508(4) -0.0218(4) 0.166(7) Uiso 1 1 d . U .
C129 C -0.3239(4) -0.1581(4) -0.0387(4) 0.148(6) Uiso 1 1 d . U .
C98 C -0.23087(16) -0.1416(2) -0.02593(19) 0.250(14) Uiso 1 1 d D U .
C99 C -0.25195(18) -0.1254(3) -0.0239(2) 0.228(12) Uiso 1 1 d DG U .
C100 C -0.2512(3) -0.1046(3) -0.0073(3) 0.232(12) Uiso 1 1 d DG U .
C95 C -0.2294(4) -0.1000(3) 0.0074(3) 0.272(16) Uiso 1 1 d DG U .
C96 C -0.2083(3) -0.1162(3) 0.0054(3) 0.243(13) Uiso 1 1 d DG U .
C97 C -0.20906(18) -0.1370(3) -0.0113(3) 0.30(2) Uiso 1 1 d DG U .
C131 C -0.3574(5) -0.1607(5) -0.0022(6) 0.206(10) Uiso 1 1 d . U .
C55 C -0.37111(14) -0.15533(14) -0.20758(14) 0.167(8) Uiso 1 1 d . U .
C56 C -0.39718(15) -0.15978(17) -0.2040(2) 0.137(6) Uiso 1 1 d G U .
C57 C -0.41414(16) -0.1392(2) -0.2026(3) 0.164(7) Uiso 1 1 d DG U .
C58 C -0.4050(2) -0.11425(19) -0.2047(3) 0.201(10) Uiso 1 1 d DG U .
C53 C -0.3790(2) -0.10979(14) -0.2082(3) 0.224(12) Uiso 1 1 d DG U .
C54 C -0.36201(17) -0.13033(15) -0.2097(2) 0.167(8) Uiso 1 1 d G U .
C65 C -0.44737(14) -0.17108(18) -0.14936(18) 0.179(8) Uiso 1 1 d D U .
C64 C -0.4430(2) -0.1950(2) -0.1603(3) 0.163(7) Uiso 1 1 d DG U .
C63 C -0.4202(3) -0.2080(2) -0.1553(4) 0.172(8) Uiso 1 1 d G U .
C62 C -0.4017(2) -0.1969(3) -0.1395(4) 0.174(8) Uiso 1 1 d G U .
C61 C -0.40611(18) -0.1730(3) -0.1286(3) 0.165(7) Uiso 1 1 d G U .
C60 C -0.42893(18) -0.1601(2) -0.1335(2) 0.225(9) Uiso 1 1 d DG U .
C19 C -0.39203(14) -0.13459(14) -0.31511(19) 0.230(12) Uiso 1 1 d D U .
C18 C -0.36907(14) -0.14811(14) -0.3137(2) 0.150(6) Uiso 1 1 d G U .
C17 C -0.36237(18) -0.16076(16) -0.2912(2) 0.125(5) Uiso 1 1 d G U .
C16 C -0.3786(2) -0.1599(2) -0.2701(2) 0.189(9) Uiso 1 1 d G U .
C15 C -0.4016(2) -0.1464(2) -0.2715(2) 0.189(9) Uiso 1 1 d DG U .
C20 C -0.40829(16) -0.13371(16) -0.2940(2) 0.189(9) Uiso 1 1 d DG U .
C31 C -0.34054(13) -0.36791(11) -0.21129(14) 0.295(19) Uiso 1 1 d D U .
C30 C -0.35483(15) -0.35296(12) -0.22815(16) 0.196(10) Uiso 1 1 d DG U .
C29 C -0.37167(18) -0.36457(17) -0.24528(18) 0.204(10) Uiso 1 1 d DG U .
C28 C -0.37423(19) -0.39113(18) -0.2455(2) 1.14(3) Uiso 1 1 d DG U .
C33 C -0.35994(18) -0.40608(13) -0.22868(19) 1.14(3) Uiso 1 1 d DG U .
C32 C -0.34310(15) -0.39447(11) -0.21155(16) 0.259(15) Uiso 1 1 d DG U .
C12 C -0.42645(12) -0.2633(2) -0.26616(10) 1.14(3) Uiso 1 1 d D U .
C13 C -0.43057(15) -0.2382(2) -0.27429(13) 0.33(2) Uiso 1 1 d DG U .
C8 C -0.4188(2) -0.2180(2) -0.26155(18) 1.14(3) Uiso 1 1 d DG U .
C9 C -0.4029(2) -0.2228(2) -0.24067(19) 0.220(12) Uiso 1 1 d DG U .
C10 C -0.3988(2) -0.2479(2) -0.23254(16) 0.210(11) Uiso 1 1 d DG U .
C11 C -0.41055(15) -0.2681(2) -0.24529(12) 1.14(3) Uiso 1 1 d DG U .
F5 F -0.3198(2) -0.3850(2) -0.0706(3) 0.258(8) Uiso 1 1 d D U .
F6 F -0.3629(2) -0.3846(3) -0.0670(4) 0.309(10) Uiso 1 1 d D U .
F31 F -0.3453(3) -0.0203(3) -0.13839(13) 0.308(10) Uiso 1 1 d D U .
C66 C -0.47614(12) -0.15851(13) -0.14723(14) 0.225(9) Uiso 1 1 d D U .
F27 F -0.4948(2) -0.18011(14) -0.1579(3) 0.352(13) Uiso 1 1 d D U .
F26 F -0.4761(3) -0.14415(19) -0.17407(14) 0.328(11) Uiso 1 1 d D U .
F25 F -0.49781(19) -0.14096(19) -0.1356(2) 0.58(3) Uiso 1 1 d D U .
C38 C -0.4291(3) -0.37790(17) -0.12283(19) 0.44(4) Uiso 1 1 d D U .
C39 C -0.4092(3) -0.3952(2) -0.1270(2) 0.34(2) Uiso 1 1 d DG U .
C40 C -0.3928(3) -0.3918(3) -0.1478(3) 0.292(19) Uiso 1 1 d DG U .
C35 C -0.3962(4) -0.3711(3) -0.1643(3) 0.34(2) Uiso 1 1 d DG U .
C36 C -0.4161(4) -0.3539(3) -0.1601(2) 0.30(2) Uiso 1 1 d DG U .
C37 C -0.4326(3) -0.35724(19) -0.1394(2) 0.31(2) Uiso 1 1 d DG U .
C139 C -0.4053(5) -0.2839(2) -0.0493(2) 1.14(3) Uiso 1 1 d D U .
C144 C -0.3960(7) -0.3027(3) -0.0328(4) 0.51(4) Uiso 1 1 d DG U .
C143 C -0.3983(8) -0.3285(2) -0.0393(4) 1.14(3) Uiso 1 1 d DG U .
C142 C -0.4097(9) -0.3354(2) -0.0624(4) 0.92(10) Uiso 1 1 d DG U .
C141 C -0.4190(11) -0.3166(3) -0.0789(5) 1.14(3) Uiso 1 1 d DG U .
C140 C -0.4167(8) -0.2908(3) -0.0723(4) 1.14(3) Uiso 1 1 d DG U .
C155 C -0.3769(2) -0.23338(18) -0.0296(2) 0.211(11) Uiso 1 1 d D U .
C154 C -0.3887(3) -0.2518(2) -0.0144(3) 1.14(3) Uiso 1 1 d DG U .
C153 C -0.4089(4) -0.2449(3) 0.0017(4) 0.259(15) Uiso 1 1 d DG U .
C152 C -0.4173(4) -0.2196(4) 0.0024(5) 1.14(3) Uiso 1 1 d DG U .
C151 C -0.4055(3) -0.2012(3) -0.0128(4) 0.39(3) Uiso 1 1 d DG U .
C156 C -0.3853(3) -0.20807(18) -0.0289(3) 0.210(11) Uiso 1 1 d DG U .
C147 C -0.46931(17) -0.25247(17) -0.0803(2) 1.14(3) Uiso 1 1 d D U .
C146 C -0.44408(17) -0.2449(2) -0.0846(3) 0.41(3) Uiso 1 1 d DG U .
C145 C -0.4366(2) -0.2198(2) -0.0795(4) 0.33(2) Uiso 1 1 d DG U .
C150 C -0.4543(3) -0.20227(18) -0.0701(3) 0.42(3) Uiso 1 1 d DG U .
C149 C -0.4796(3) -0.2098(2) -0.0657(3) 0.289(18) Uiso 1 1 d DG U .
C148 C -0.48705(19) -0.2349(2) -0.0708(3) 1.14(3) Uiso 1 1 d DG U .
C118 C -0.44196(17) -0.1565(2) -0.0377(3) 0.44(4) Uiso 1 1 d D U .
C119 C -0.4423(2) -0.1355(3) -0.0543(3) 0.267(16) Uiso 1 1 d DG U .
C114 C -0.4206(3) -0.1295(4) -0.0686(4) 0.42(3) Uiso 1 1 d DG U .
C115 C -0.3985(2) -0.1444(4) -0.0663(4) 0.36(3) Uiso 1 1 d DG U .
C116 C -0.39822(19) -0.1653(3) -0.0498(4) 0.49(4) Uiso 1 1 d DG U .
C117 C -0.41994(19) -0.1713(2) -0.0355(3) 1.14(3) Uiso 1 1 d DG U .
C73 C -0.33782(10) -0.02564(10) -0.16590(13) 0.195(10) Uiso 1 1 d D U .
F32 F -0.3255(2) -0.00178(15) -0.1763(2) 0.390(15) Uiso 1 1 d D U .
C4 C -0.35689(12) -0.30980(19) -0.29461(14) 1.14(3) Uiso 1 1 d D U .
C3 C -0.35464(18) -0.28322(19) -0.29523(19) 0.187(9) Uiso 1 1 d DG U .
C2 C -0.3697(2) -0.2689(2) -0.3120(3) 1.14(3) Uiso 1 1 d DG U .
C1 C -0.38692(19) -0.2812(3) -0.3282(2) 1.14(3) Uiso 1 1 d DG U .
C6 C -0.38917(14) -0.3078(3) -0.32762(15) 1.14(3) Uiso 1 1 d DG U .
C5 C -0.37416(14) -0.3221(2) -0.31081(16) 0.38(3) Uiso 1 1 d DG U .
C45 C -0.4683(5) -0.2879(5) -0.1124(5) 0.192(9) Uiso 1 1 d . U .
C41 C -0.4499(6) -0.2886(6) -0.1792(6) 0.212(11) Uiso 1 1 d . U .
C21 C -0.43709(19) -0.1197(3) -0.2956(5) 0.279(17) Uiso 1 1 d D U .
F33 F -0.36375(14) -0.0281(3) -0.1794(2) 0.255(8) Uiso 1 1 d D U .
C138 C -0.34091(19) -0.36464(18) -0.06355(14) 0.217(11) Uiso 1 1 d D U .
C52 C -0.35844(16) -0.02770(16) -0.26226(10) 0.297(19) Uiso 1 1 d D U .
C34 C -0.36354(16) -0.43783(14) -0.22972(16) 0.282(18) Uiso 1 1 d D U .
C42 C -0.4465(6) -0.3112(6) -0.1610(6) 0.224(12) Uiso 1 1 d . U .
C126 C -0.30722(12) -0.26915(14) 0.01594(14) 0.36(3) Uiso 1 1 d D U .
C14 C -0.44991(17) -0.23210(14) -0.29677(12) 0.254(15) Uiso 1 1 d D U .
F28 F -0.3841(5) -0.0663(5) -0.1154(5) 0.321(11) Uiso 1 1 d . U .
F30 F -0.4080(4) -0.0955(4) -0.1273(5) 0.295(10) Uiso 1 1 d . U .
F29 F -0.3900(4) -0.0760(4) -0.1576(4) 0.269(8) Uiso 1 1 d . U .
C113 C -0.3901(3) -0.0841(2) -0.1339(5) 0.274(17) Uiso 1 1 d D U .
F7 F -0.3609(4) -0.4457(4) -0.20021(18) 0.312(11) Uiso 1 1 d D U .
F8 F -0.39357(18) -0.4430(5) -0.2274(4) 0.416(17) Uiso 1 1 d D U .
F9 F -0.3565(4) -0.4655(2) -0.2401(4) 1.26(10) Uiso 1 1 d D U .
C7 C -0.40927(14) -0.32141(17) -0.34691(13) 0.300(19) Uiso 1 1 d D U .
C94 C -0.21468(15) -0.03034(15) -0.11596(16) 0.32(2) Uiso 1 1 d D U .
F18 F -0.4371(5) -0.0997(5) -0.2821(5) 0.314(11) Uiso 1 1 d . U .
F17 F -0.4427(3) -0.1153(4) -0.3206(4) 0.244(7) Uiso 1 1 d . U .
F16 F -0.4573(6) -0.1385(6) -0.2958(6) 0.395(16) Uiso 1 1 d . U .
C87 C -0.13583(14) -0.05183(15) -0.12132(14) 0.225(12) Uiso 1 1 d D U .
F15 F -0.4466(4) -0.24961(18) -0.32055(14) 0.349(12) Uiso 1 1 d D U .
F19 F -0.3751(2) -0.0306(3) -0.23772(18) 0.230(6) Uiso 1 1 d D U .
F21 F -0.3793(2) -0.0285(3) -0.2814(2) 0.225(6) Uiso 1 1 d D U .
F3 F -0.3206(2) -0.29321(15) 0.0282(3) 0.323(11) Uiso 1 1 d D U .
F20 F -0.3461(3) -0.0020(2) -0.2564(3) 0.296(9) Uiso 1 1 d D U .
C80 C -0.26846(15) -0.01282(15) -0.19352(15) 0.36(3) Uiso 1 1 d D U .
F39 F -0.2353(2) -0.0150(3) -0.1017(3) 0.364(14) Uiso 1 1 d D U .
C59 C -0.42515(14) -0.09186(14) -0.21491(17) 0.207(10) Uiso 1 1 d D U .
F37 F -0.1923(2) -0.0238(4) -0.0980(2) 0.318(11) Uiso 1 1 d D U .
F38 F -0.2081(4) -0.0173(4) -0.14134(19) 0.436(19) Uiso 1 1 d D U .
F12 F -0.4009(4) -0.3261(5) -0.37479(19) 0.57(3) Uiso 1 1 d D U .
F35 F -0.2550(3) 0.01189(17) -0.1978(3) 0.262(8) Uiso 1 1 d D U .
F34 F -0.2673(3) -0.0208(3) -0.16648(16) 0.238(7) Uiso 1 1 d D U .
F36 F -0.29439(17) -0.0141(4) -0.2053(3) 0.346(13) Uiso 1 1 d D U .
F42 F -0.1324(4) -0.0296(2) -0.1413(2) 0.322(11) Uiso 1 1 d D U .
F11 F -0.4322(2) -0.3034(3) -0.3485(5) 1.29(9) Uiso 1 1 d D U .
F41 F -0.1099(2) -0.0656(3) -0.1297(4) 0.78(4) Uiso 1 1 d D U .
F13 F -0.47610(17) -0.2341(3) -0.2855(3) 0.290(9) Uiso 1 1 d D U .
F14 F -0.4454(3) -0.20497(16) -0.3025(3) 0.263(8) Uiso 1 1 d D U .
F10 F -0.4168(5) -0.3463(2) -0.3345(3) 0.438(19) Uiso 1 1 d D U .
F23 F -0.4119(2) -0.0679(2) -0.2029(3) 0.256(8) Uiso 1 1 d D U .
F24 F -0.4377(4) -0.0776(4) -0.2374(2) 0.58(3) Uiso 1 1 d D U .
F2 F -0.3137(4) -0.2498(2) 0.0382(3) 0.422(18) Uiso 1 1 d D U .
F22 F -0.4452(2) -0.0944(3) -0.1935(2) 0.274(8) Uiso 1 1 d D U .
F1 F -0.28016(18) -0.2773(4) 0.0251(4) 0.353(13) Uiso 1 1 d D U .
F40 F -0.1257(5) -0.0399(4) -0.0961(2) 0.78(4) Uiso 1 1 d D U .
F4 F -0.3355(5) -0.3667(6) -0.03432(19) 0.70(4) Uiso 1 1 d D U .
C130 C -0.3419(7) -0.1724(7) -0.0274(7) 0.252(14) Uiso 1 1 d . U .

loop_
_atom_site_aniso_label
_atom_site_aniso_U_11
_atom_site_aniso_U_22
_atom_site_aniso_U_33
_atom_site_aniso_U_23
_atom_site_aniso_U_13
_atom_site_aniso_U_12
Ag12 0.1071(7) 0.1045(6) 0.1004(6) 0.0021(6) 0.0037(6) 0.0062(6)
Ag7 0.1102(7) 0.1141(7) 0.0963(6) 0.0023(6) -0.0012(6) 0.0030(6)
Ag16 0.1011(6) 0.1255(7) 0.1027(6) 0.0068(6) -0.0008(6) 0.0084(6)
Ag3 0.1177(7) 0.1044(6) 0.1003(6) -0.0008(6) 0.0019(6) 0.0081(6)
Ag15 0.1068(6) 0.1137(7) 0.0952(6) 0.0062(6) 0.0024(6) 0.0090(6)
Ag2 0.1270(8) 0.0991(7) 0.1283(8) -0.0008(6) 0.0069(7) 0.0058(6)
Ag28 0.1109(5) 0.1109(5) 0.1109(5) 0.0008(6) 0.0008(6) 0.0008(6)
Ag10 0.1208(8) 0.1150(7) 0.1117(7) 0.0003(6) -0.0036(7) 0.0029(7)
Ag21 0.1148(7) 0.1316(8) 0.0990(6) 0.0080(6) 0.0031(6) 0.0128(7)
Ag6 0.1265(8) 0.1138(7) 0.1076(7) -0.0023(6) 0.0081(6) 0.0134(6)
Ag23 0.0984(6) 0.1389(8) 0.1163(7) 0.0105(7) 0.0029(6) -0.0056(7)
Ag1 0.1440(9) 0.1045(7) 0.1237(8) 0.0003(7) 0.0022(7) 0.0160(7)
Ag5 0.1180(7) 0.1210(7) 0.0957(6) -0.0068(6) -0.0014(6) 0.0113(6)
Ag20 0.1137(7) 0.1643(10) 0.1099(7) 0.0098(8) 0.0035(7) 0.0183(8)
Ag8 0.1139(7) 0.1495(9) 0.1110(7) 0.0093(7) -0.0072(7) 0.0114(7)
Ag11 0.1215(8) 0.1365(8) 0.1157(7) 0.0122(7) 0.0079(7) 0.0237(7)
Ag4 0.1270(8) 0.1366(8) 0.1134(7) 0.0012(7) 0.0011(7) 0.0264(7)
Ag13 0.1359(7) 0.1359(7) 0.1359(7) -0.0029(8) -0.0029(8) -0.0029(8)
Ag14 0.1462(10) 0.1544(10) 0.1210(8) -0.0053(8) 0.0109(8) -0.0255(8)
Ag22 0.1359(9) 0.1297(8) 0.1046(7) 0.0028(7) 0.0075(7) 0.0107(7)
Ag27 0.2043(13) 0.1339(9) 0.1076(8) 0.0030(7) 0.0172(9) 0.0248(10)
Ag17 0.1114(8) 0.1612(11) 0.1774(11) 0.0175(10) -0.0337(8) -0.0135(8)
Ag19 0.1052(7) 0.1441(9) 0.1543(10) 0.0037(9) -0.0008(7) -0.0072(7)
Ag26 0.1422(10) 0.2007(14) 0.1164(8) 0.0040(9) 0.0145(8) 0.0062(10)
Ag9 0.1575(8) 0.1575(8) 0.1575(8) -0.0170(9) -0.0170(9) -0.0170(9)
Ag25 0.1252(9) 0.1970(14) 0.1634(12) 0.0144(11) 0.0087(9) -0.0093(10)
S7 0.118(2) 0.157(3) 0.116(2) 0.012(2) 0.009(2) 0.017(2)
S4 0.121(3) 0.103(2) 0.130(3) 0.007(2) 0.011(2) 0.010(2)
S3 0.137(3) 0.135(3) 0.111(2) 0.007(2) -0.002(2) 0.032(2)
S9 0.140(3) 0.113(2) 0.117(2) 0.002(2) 0.009(2) -0.002(2)
Ag24 0.1089(8) 0.1726(12) 0.2076(14) -0.0019(12) -0.0202(9) -0.0089(9)
S2 0.123(3) 0.163(3) 0.111(2) 0.009(2) -0.001(2) 0.017(2)
S8 0.149(3) 0.131(3) 0.109(2) 0.001(2) 0.011(2) 0.029(2)
S13 0.137(3) 0.122(3) 0.107(2) -0.004(2) 0.003(2) 0.007(2)
S12 0.136(3) 0.145(3) 0.108(2) 0.003(2) 0.006(2) 0.013(2)
S6 0.149(3) 0.171(3) 0.152(3) 0.004(3) -0.017(3) 0.000(3)
S10 0.095(2) 0.155(3) 0.141(3) 0.018(2) 0.005(2) -0.004(2)
S5 0.135(3) 0.183(4) 0.170(4) -0.017(3) -0.019(3) -0.022(3)
S11 0.109(2) 0.190(4) 0.107(2) 0.009(2) 0.015(2) 0.006(2)
P1 0.138(3) 0.185(4) 0.214(4) -0.018(3) -0.006(3) -0.015(3)
P2 0.118(3) 0.289(7) 0.183(5) 0.023(5) 0.006(3) -0.038(4)
S14 0.107(2) 0.194(4) 0.113(3) 0.021(3) 0.009(2) 0.000(3)
P4 0.184(4) 0.149(4) 0.108(3) -0.009(3) 0.023(3) 0.001(3)
S1 0.156(4) 0.218(5) 0.169(4) -0.026(3) -0.027(3) -0.025(3)
P3 0.188(5) 0.315(8) 0.128(4) -0.032(4) 0.024(4) -0.025(6)
Ag18 0.1974(14) 0.2607(18) 0.1700(13) -0.0578(13) 0.0175(12) -0.0832(13)

loop_
_atom_type_symbol
_atom_type_description
_atom_type_scat_dispersion_real
_atom_type_scat_dispersion_imag
_atom_type_scat_source
Ag Ag 0.1306 4.2820 'International Tables Vol C Tables 4.2.6.8 and 6.1.1.4'
C C 0.0181 0.0091 'International Tables Vol C Tables 4.2.6.8 and 6.1.1.4'
F F 0.0727 0.0534 'International Tables Vol C Tables 4.2.6.8 and 6.1.1.4'
P P 0.2955 0.4335 'International Tables Vol C Tables 4.2.6.8 and 6.1.1.4'
S S 0.3331 0.5567 'International Tables Vol C Tables 4.2.6.8 and 6.1.1.4'

loop_
_geom_angle_atom_site_label_1
_geom_angle_atom_site_label_2
_geom_angle_atom_site_label_3
_geom_angle
_geom_angle_site_symmetry_1
_geom_angle_site_symmetry_3
Ag12 Ag12 Ag12 60.0 3 2
Ag12 Ag12 Ag3 147.21(3) 2 .
Ag12 Ag12 Ag3 112.81(5) 3 .
Ag12 Ag12 Ag2 110.72(6) 3 .
Ag12 Ag12 Ag2 154.42(4) 2 .
Ag12 Ag12 Ag28 60.45(3) 2 .
Ag12 Ag12 Ag28 60.45(3) 3 .
Ag12 Ag12 Ag6 127.49(6) 2 .
Ag12 Ag12 Ag6 172.07(6) 3 .
Ag12 Ag12 Ag13 61.19(3) 3 .
Ag12 Ag12 Ag13 61.19(3) 2 .
Ag12 Ag12 Ag14 107.63(4) 3 .
Ag12 Ag12 Ag14 104.60(4) 2 3
Ag12 Ag12 Ag14 62.39(4) 3 3
Ag12 Ag12 Ag14 66.62(4) 2 .
Ag7 Ag12 Ag12 95.67(4) . 2
Ag7 Ag12 Ag12 120.80(3) . 3
Ag7 Ag12 Ag3 58.91(4) . .
Ag7 Ag12 Ag2 108.72(5) . .
Ag7 Ag12 Ag28 60.70(4) . .
Ag7 Ag12 Ag6 58.66(4) . .
Ag7 Ag12 Ag13 153.35(5) . .
Ag7 Ag12 Ag14 109.15(5) . .
Ag7 Ag12 Ag14 156.39(5) . 3
Ag3 Ag12 Ag28 87.69(4) . .
Ag3 Ag12 Ag6 59.64(4) . .
Ag3 Ag12 Ag13 147.52(5) . .
Ag3 Ag12 Ag14 97.71(5) . 3
Ag3 Ag12 Ag14 137.75(5) . .
Ag15 Ag12 Ag12 58.85(5) . 2
Ag15 Ag12 Ag12 60.04(5) 3 3
Ag15 Ag12 Ag12 118.12(5) . 3
Ag15 Ag12 Ag12 119.29(5) 3 2
Ag15 Ag12 Ag7 58.39(4) . .
Ag15 Ag12 Ag7 106.51(5) 3 .
Ag15 Ag12 Ag3 112.71(5) . .
Ag15 Ag12 Ag3 58.33(4) 3 .
Ag15 Ag12 Ag15 162.67(6) 3 .
Ag15 Ag12 Ag2 128.55(5) . .
Ag15 Ag12 Ag2 61.64(4) 3 .
Ag15 Ag12 Ag28 82.70(4) 3 .
Ag15 Ag12 Ag28 82.10(4) . .
Ag15 Ag12 Ag6 68.94(4) . .
Ag15 Ag12 Ag6 112.10(5) 3 .
Ag15 Ag12 Ag13 96.25(4) . .
Ag15 Ag12 Ag13 97.01(4) 3 .
Ag15 Ag12 Ag14 143.74(5) . 3
Ag15 Ag12 Ag14 52.82(4) 3 3
Ag15 Ag12 Ag14 143.00(5) 3 .
Ag15 Ag12 Ag14 54.06(4) . .
Ag2 Ag12 Ag3 57.50(4) . .
Ag2 Ag12 Ag28 139.07(5) . .
Ag2 Ag12 Ag6 63.78(4) . .
Ag2 Ag12 Ag13 93.27(5) . .
Ag2 Ag12 Ag14 97.23(5) . .
Ag2 Ag12 Ag14 53.80(4) . 3
Ag28 Ag12 Ag6 119.33(5) . .
Ag28 Ag12 Ag13 111.48(5) . .
Ag28 Ag12 Ag14 123.70(5) . .
Ag28 Ag12 Ag14 119.74(5) . 3
Ag6 Ag12 Ag13 123.37(5) . .
Ag6 Ag12 Ag14 79.28(5) . .
Ag6 Ag12 Ag14 114.57(5) . 3
Ag13 Ag12 Ag14 50.25(3) . 3
Ag13 Ag12 Ag14 51.52(3) . .
Ag14 Ag12 Ag14 90.22(6) . 3
Ag12 Ag7 Ag28 60.32(5) . .
Ag12 Ag7 Ag11 106.02(5) . .
Ag12 Ag7 Ag4 115.93(5) . .
Ag16 Ag7 Ag12 117.46(5) . .
Ag16 Ag7 Ag3 178.26(6) . .
Ag16 Ag7 Ag28 89.71(4) . .
Ag16 Ag7 Ag10 62.13(4) . .
Ag16 Ag7 Ag6 119.12(5) . .
Ag16 Ag7 Ag8 61.29(4) . .
Ag16 Ag7 Ag11 60.46(4) . .
Ag16 Ag7 Ag4 121.54(5) . .
Ag3 Ag7 Ag12 61.10(4) . .
Ag3 Ag7 Ag28 88.69(4) . .
Ag3 Ag7 Ag11 120.57(5) . .
Ag3 Ag7 Ag4 60.18(4) . .
Ag15 Ag7 Ag12 60.28(4) . .
Ag15 Ag7 Ag16 62.68(4) . .
Ag15 Ag7 Ag3 116.43(5) . .
Ag15 Ag7 Ag28 82.84(5) . .
Ag15 Ag7 Ag10 112.12(5) . .
Ag15 Ag7 Ag6 70.86(4) . .
Ag15 Ag7 Ag8 117.36(5) . .
Ag15 Ag7 Ag11 58.47(4) . .
Ag15 Ag7 Ag4 134.61(5) . .
Ag28 Ag7 Ag11 138.36(5) . .
Ag28 Ag7 Ag4 137.98(5) . .
Ag10 Ag7 Ag12 121.17(5) . .
Ag10 Ag7 Ag3 117.54(5) . .
Ag10 Ag7 Ag28 60.84(5) . .
Ag10 Ag7 Ag6 176.62(6) . .
Ag10 Ag7 Ag11 117.34(5) . .
Ag10 Ag7 Ag4 106.94(5) . .
Ag6 Ag7 Ag12 61.47(4) . .
Ag6 Ag7 Ag3 61.32(4) . .
Ag6 Ag7 Ag28 121.75(6) . .
Ag6 Ag7 Ag11 62.53(4) . .
Ag6 Ag7 Ag4 69.69(4) . .
Ag5 Ag7 Ag12 111.28(5) . .
Ag5 Ag7 Ag16 118.07(5) . .
Ag5 Ag7 Ag3 62.38(4) . .
Ag5 Ag7 Ag15 165.79(6) . .
Ag5 Ag7 Ag28 82.98(5) . .
Ag5 Ag7 Ag10 60.91(4) . .
Ag5 Ag7 Ag6 116.56(5) . .
Ag5 Ag7 Ag8 71.41(5) . .
Ag5 Ag7 Ag11 135.31(6) . .
Ag5 Ag7 Ag4 58.48(4) . .
Ag8 Ag7 Ag12 177.04(6) . .
Ag8 Ag7 Ag3 120.21(5) . .
Ag8 Ag7 Ag28 121.81(6) . .
Ag8 Ag7 Ag10 61.01(5) . .
Ag8 Ag7 Ag6 116.45(6) . .
Ag8 Ag7 Ag11 71.02(5) . .
Ag8 Ag7 Ag4 64.16(5) . .
Ag11 Ag7 Ag4 83.64(5) . .
Ag7 Ag16 Ag3 102.91(5) . 2
Ag7 Ag16 Ag15 58.14(4) . .
Ag7 Ag16 Ag10 59.17(4) . .
Ag7 Ag16 Ag23 161.58(6) . .
Ag7 Ag16 Ag20 135.69(6) . .
Ag7 Ag16 Ag8 59.45(4) . .
Ag7 Ag16 Ag11 62.99(4) . .
Ag3 Ag16 Ag15 58.07(4) 2 .
Ag3 Ag16 Ag10 105.25(5) 2 .
Ag3 Ag16 Ag23 59.02(4) 2 .
Ag3 Ag16 Ag20 112.59(5) 2 .
Ag3 Ag16 Ag8 160.35(6) 2 .
Ag3 Ag16 Ag11 109.97(5) 2 .
Ag15 Ag16 Ag20 121.71(5) . .
Ag15 Ag16 Ag11 57.99(4) . .
Ag10 Ag16 Ag15 106.16(5) . .
Ag10 Ag16 Ag20 129.55(5) . .
Ag10 Ag16 Ag11 116.95(5) . .
Ag21 Ag16 Ag7 114.14(5) . .
Ag21 Ag16 Ag3 62.50(4) . 2
Ag21 Ag16 Ag15 61.57(4) . .
Ag21 Ag16 Ag10 165.60(6) . .
Ag21 Ag16 Ag23 62.75(4) . .
Ag21 Ag16 Ag20 64.60(4) . .
Ag21 Ag16 Ag8 130.33(6) . .
Ag21 Ag16 Ag11 64.47(4) . .
Ag23 Ag16 Ag15 108.99(5) . .
Ag23 Ag16 Ag10 118.98(5) . .
Ag23 Ag16 Ag20 61.24(4) . .
Ag23 Ag16 Ag11 123.86(5) . .
Ag5 Ag16 Ag7 107.08(5) 2 .
Ag5 Ag16 Ag3 62.39(4) 2 2
Ag5 Ag16 Ag15 110.01(5) 2 .
Ag5 Ag16 Ag10 58.82(4) 2 .
Ag5 Ag16 Ag21 116.23(5) 2 .
Ag5 Ag16 Ag23 62.89(4) 2 .
Ag5 Ag16 Ag20 112.38(5) 2 .
Ag5 Ag16 Ag8 112.01(5) 2 .
Ag5 Ag16 Ag11 166.90(6) 2 .
Ag5 Ag16 Ag17 62.17(5) 2 .
Ag8 Ag16 Ag15 111.72(5) . .
Ag8 Ag16 Ag10 59.43(4) . .
Ag8 Ag16 Ag23 137.56(6) . .
Ag8 Ag16 Ag20 87.04(5) . .
Ag8 Ag16 Ag11 71.35(5) . .
Ag11 Ag16 Ag20 80.10(5) . .
Ag17 Ag16 Ag7 113.39(6) . .
Ag17 Ag16 Ag3 120.03(6) . 2
Ag17 Ag16 Ag15 167.63(6) . .
Ag17 Ag16 Ag10 61.82(5) . .
Ag17 Ag16 Ag21 129.82(6) . .
Ag17 Ag16 Ag23 76.76(5) . .
Ag17 Ag16 Ag20 70.65(5) . .
Ag17 Ag16 Ag8 65.87(5) . .
Ag17 Ag16 Ag11 128.52(6) . .
Ag12 Ag3 Ag21 118.08(5) . 3
Ag12 Ag3 Ag1 130.24(5) . .
Ag12 Ag3 Ag5 106.71(5) . .
Ag12 Ag3 Ag4 117.50(5) . .
Ag7 Ag3 Ag12 60.00(4) . .
Ag7 Ag3 Ag21 161.70(6) . 3
Ag7 Ag3 Ag6 59.28(4) . .
Ag7 Ag3 Ag1 136.41(6) . .
Ag7 Ag3 Ag5 57.75(4) . .
Ag7 Ag3 Ag4 63.02(4) . .
Ag16 Ag3 Ag12 106.12(5) 3 .
Ag16 Ag3 Ag7 103.44(5) 3 .
Ag16 Ag3 Ag21 58.71(4) 3 3
Ag16 Ag3 Ag6 161.35(6) 3 .
Ag16 Ag3 Ag1 110.46(5) 3 .
Ag16 Ag3 Ag5 58.46(4) 3 .
Ag16 Ag3 Ag4 109.95(5) 3 .
Ag15 Ag3 Ag12 59.12(4) 3 .
Ag15 Ag3 Ag7 108.04(5) 3 .
Ag15 Ag3 Ag16 62.70(4) 3 3
Ag15 Ag3 Ag21 61.83(4) 3 3
Ag15 Ag3 Ag6 113.50(5) 3 .
Ag15 Ag3 Ag23 115.30(5) 3 3
Ag15 Ag3 Ag1 111.45(5) 3 .
Ag15 Ag3 Ag5 110.60(5) 3 .
Ag15 Ag3 Ag4 167.84(6) 3 .
Ag2 Ag3 Ag12 60.86(4) . .
Ag2 Ag3 Ag7 112.54(5) . .
Ag2 Ag3 Ag16 121.60(6) . 3
Ag2 Ag3 Ag15 63.17(4) . 3
Ag2 Ag3 Ag21 77.64(5) . 3
Ag2 Ag3 Ag6 65.29(4) . .
Ag2 Ag3 Ag23 129.57(6) . 3
Ag2 Ag3 Ag1 71.49(5) . .
Ag2 Ag3 Ag5 167.52(6) . .
Ag2 Ag3 Ag4 126.88(6) . .
Ag21 Ag3 Ag1 60.28(4) 3 .
Ag21 Ag3 Ag4 124.11(5) 3 .
Ag6 Ag3 Ag12 60.42(4) . .
Ag6 Ag3 Ag21 137.68(5) . 3
Ag6 Ag3 Ag1 88.06(5) . .
Ag6 Ag3 Ag5 110.71(5) . .
Ag6 Ag3 Ag4 70.07(4) . .
Ag23 Ag3 Ag12 166.52(6) 3 .
Ag23 Ag3 Ag7 114.80(5) 3 .
Ag23 Ag3 Ag16 61.85(4) 3 3
Ag23 Ag3 Ag21 62.41(4) 3 3
Ag23 Ag3 Ag6 129.47(6) 3 .
Ag23 Ag3 Ag1 62.68(4) 3 .
Ag23 Ag3 Ag5 62.51(4) 3 .
Ag23 Ag3 Ag4 65.07(4) 3 .
Ag5 Ag3 Ag21 109.64(5) . 3
Ag5 Ag3 Ag1 120.80(5) . .
Ag5 Ag3 Ag4 58.09(4) . .
Ag4 Ag3 Ag1 79.86(5) . .
Ag12 Ag15 Ag12 61.11(5) 2 .
Ag12 Ag15 Ag16 115.28(5) . .
Ag12 Ag15 Ag16 106.10(5) 2 .
Ag12 Ag15 Ag2 60.43(4) 2 2
Ag12 Ag15 Ag2 110.59(5) . 2
Ag12 Ag15 Ag21 120.92(5) 2 .
Ag12 Ag15 Ag21 172.63(6) . .
Ag12 Ag15 Ag6 117.48(5) 2 .
Ag12 Ag15 Ag6 56.62(4) . .
Ag12 Ag15 Ag11 162.76(6) 2 .
Ag12 Ag15 Ag22 122.61(5) 2 .
Ag12 Ag15 Ag22 124.35(5) . .
Ag7 Ag15 Ag12 99.10(5) . 2
Ag7 Ag15 Ag12 61.34(4) . .
Ag7 Ag15 Ag16 59.19(4) . .
Ag7 Ag15 Ag2 157.17(6) . 2
Ag7 Ag15 Ag21 111.46(5) . .
Ag7 Ag15 Ag6 55.27(4) . .
Ag7 Ag15 Ag11 64.68(4) . .
Ag7 Ag15 Ag14 127.40(6) . .
Ag7 Ag15 Ag22 135.68(5) . .
Ag16 Ag15 Ag2 113.97(5) . 2
Ag16 Ag15 Ag21 57.55(4) . .
Ag16 Ag15 Ag6 104.12(5) . .
Ag16 Ag15 Ag22 115.19(5) . .
Ag3 Ag15 Ag12 117.52(5) 2 .
Ag3 Ag15 Ag12 62.55(4) 2 2
Ag3 Ag15 Ag7 104.63(5) 2 .
Ag3 Ag15 Ag16 59.23(4) 2 .
Ag3 Ag15 Ag2 58.38(4) 2 2
Ag3 Ag15 Ag21 61.41(4) 2 .
Ag3 Ag15 Ag6 159.88(5) 2 .
Ag3 Ag15 Ag11 114.03(5) 2 .
Ag3 Ag15 Ag14 116.40(5) 2 .
Ag3 Ag15 Ag22 107.39(5) 2 .
Ag2 Ag15 Ag21 75.42(4) 2 .
Ag2 Ag15 Ag6 140.93(5) 2 .
Ag2 Ag15 Ag22 67.06(4) 2 .
Ag21 Ag15 Ag6 121.54(5) . .
Ag21 Ag15 Ag22 61.44(4) . .
Ag11 Ag15 Ag12 111.62(5) . .
Ag11 Ag15 Ag16 61.42(4) . .
Ag11 Ag15 Ag2 134.03(5) . 2
Ag11 Ag15 Ag21 64.26(4) . .
Ag11 Ag15 Ag6 59.26(4) . .
Ag11 Ag15 Ag22 74.60(5) . .
Ag14 Ag15 Ag12 70.88(5) . .
Ag14 Ag15 Ag12 74.37(5) . 2
Ag14 Ag15 Ag16 173.39(6) . .
Ag14 Ag15 Ag2 60.29(5) . 2
Ag14 Ag15 Ag21 116.36(5) . .
Ag14 Ag15 Ag6 81.14(5) . .
Ag14 Ag15 Ag11 119.50(6) . .
Ag14 Ag15 Ag22 60.32(5) . .
Ag22 Ag15 Ag6 89.58(4) . .
Ag12 Ag2 Ag15 57.93(4) . 3
Ag12 Ag2 Ag6 58.68(4) . .
Ag12 Ag2 Ag1 116.65(5) . .
Ag12 Ag2 Ag22 111.32(5) . 3
Ag3 Ag2 Ag12 61.64(4) . .
Ag3 Ag2 Ag15 58.45(4) . 3
Ag3 Ag2 Ag6 59.12(4) . .
Ag3 Ag2 Ag1 56.60(4) . .
Ag3 Ag2 Ag14 114.26(6) . 3
Ag3 Ag2 Ag22 100.18(5) . 3
Ag3 Ag2 S9 126.52(11) . .
Ag15 Ag2 Ag6 105.15(5) 3 .
Ag15 Ag2 Ag1 98.04(5) 3 .
Ag15 Ag2 Ag22 57.25(4) 3 3
Ag6 Ag2 Ag1 78.44(4) . .
Ag6 Ag2 Ag22 159.16(6) . 3
Ag14 Ag2 Ag12 72.24(5) 3 .
Ag14 Ag2 Ag15 58.00(4) 3 3
Ag14 Ag2 Ag6 127.00(6) 3 .
Ag14 Ag2 Ag1 146.88(6) 3 .
Ag14 Ag2 Ag22 56.23(5) 3 3
Ag22 Ag2 Ag1 92.31(5) 3 .
S4 Ag2 Ag12 164.28(11) . .
S4 Ag2 Ag3 108.00(11) . .
S4 Ag2 Ag15 128.82(11) . 3
S4 Ag2 Ag6 106.25(11) . .
S4 Ag2 Ag1 51.44(10) . .
S4 Ag2 Ag14 123.46(11) . 3
S4 Ag2 Ag22 81.29(10) . 3
S4 Ag2 S9 114.51(14) . .
S9 Ag2 Ag12 69.18(10) . .
S9 Ag2 Ag15 110.62(10) . 3
S9 Ag2 Ag6 78.53(10) . .
S9 Ag2 Ag1 146.99(10) . .
S9 Ag2 Ag14 65.80(10) . 3
S9 Ag2 Ag22 116.61(11) . 3
Ag12 Ag28 Ag12 59.10(5) . 2
Ag12 Ag28 Ag12 59.10(5) . 3
Ag12 Ag28 Ag12 59.10(5) 2 3
Ag12 Ag28 Ag7 58.97(4) 3 3
Ag12 Ag28 Ag7 58.97(4) . .
Ag12 Ag28 Ag7 58.97(4) 2 2
Ag12 Ag28 Ag7 117.74(6) . 2
Ag12 Ag28 Ag7 93.72(5) 3 2
Ag12 Ag28 Ag7 93.72(5) 2 .
Ag12 Ag28 Ag7 117.74(6) 3 .
Ag12 Ag28 Ag7 117.74(6) 2 3
Ag12 Ag28 Ag7 93.71(5) . 3
Ag12 Ag28 Ag10 172.85(3) 3 .
Ag12 Ag28 Ag10 117.01(3) 2 2
Ag12 Ag28 Ag10 117.01(3) . .
Ag12 Ag28 Ag10 172.86(3) . 2
Ag12 Ag28 Ag10 172.85(3) 2 3
Ag12 Ag28 Ag10 125.22(3) 2 .
Ag12 Ag28 Ag10 117.01(3) 3 3
Ag12 Ag28 Ag10 125.21(3) . 3
Ag12 Ag28 Ag10 125.22(3) 3 2
Ag7 Ag28 Ag7 119.992(1) 3 .
Ag7 Ag28 Ag7 120.001(1) 2 .
Ag7 Ag28 Ag7 119.996(1) 2 3
Ag10 Ag28 Ag7 58.04(4) . .
Ag10 Ag28 Ag7 93.43(5) 2 3
Ag10 Ag28 Ag7 58.04(4) 2 2
Ag10 Ag28 Ag7 58.04(4) 3 3
Ag10 Ag28 Ag7 117.04(7) . 3
Ag10 Ag28 Ag7 117.04(7) 3 2
Ag10 Ag28 Ag7 117.05(7) 2 .
Ag10 Ag28 Ag7 93.43(5) 3 .
Ag10 Ag28 Ag7 93.43(5) . 2
Ag10 Ag28 Ag10 59.37(6) 3 .
Ag10 Ag28 Ag10 59.37(6) 2 .
Ag10 Ag28 Ag10 59.36(6) 3 2
Ag7 Ag10 Ag16 58.71(4) . .
Ag7 Ag10 Ag28 61.11(4) . .
Ag7 Ag10 Ag10 121.04(3) . 2
Ag7 Ag10 Ag10 95.98(5) . 3
Ag7 Ag10 Ag5 58.58(4) . .
Ag7 Ag10 Ag8 59.36(4) . .
Ag7 Ag10 Ag17 109.02(6) . .
Ag7 Ag10 Ag9 153.29(5) . .
Ag7 Ag10 Ag18 108.30(6) . 3
Ag16 Ag10 Ag17 57.26(5) . .
Ag16 Ag10 Ag9 147.85(5) . .
Ag16 Ag10 Ag18 134.60(6) . 3
Ag28 Ag10 Ag16 87.99(5) . .
Ag28 Ag10 Ag17 138.18(6) . .
Ag28 Ag10 Ag9 110.56(6) . .
Ag28 Ag10 Ag18 125.96(6) . 3
Ag10 Ag10 Ag16 147.35(3) 3 .
Ag10 Ag10 Ag16 112.92(6) 2 .
Ag10 Ag10 Ag28 60.32(3) 2 .
Ag10 Ag10 Ag28 60.32(3) 3 .
Ag10 Ag10 Ag10 59.997(1) 2 3
Ag10 Ag10 Ag17 109.34(7) 2 .
Ag10 Ag10 Ag17 154.21(4) 3 .
Ag10 Ag10 Ag9 60.58(3) 2 .
Ag10 Ag10 Ag9 60.58(3) 3 .
Ag10 Ag10 Ag18 110.35(5) 2 3
Ag10 Ag10 Ag18 69.53(6) 3 3
Ag5 Ag10 Ag7 106.44(5) 2 .
Ag5 Ag10 Ag16 58.50(4) 2 .
Ag5 Ag10 Ag16 112.83(5) . .
Ag5 Ag10 Ag28 81.97(4) . .
Ag5 Ag10 Ag28 82.59(4) 2 .
Ag5 Ag10 Ag10 59.89(5) 2 2
Ag5 Ag10 Ag10 117.93(5) . 2
Ag5 Ag10 Ag10 119.12(5) 2 3
Ag5 Ag10 Ag10 58.67(5) . 3
Ag5 Ag10 Ag5 162.56(7) 2 .
Ag5 Ag10 Ag8 69.79(5) . .
Ag5 Ag10 Ag8 111.87(5) 2 .
Ag5 Ag10 Ag17 60.39(5) 2 .
Ag5 Ag10 Ag17 130.20(6) . .
Ag5 Ag10 Ag9 96.09(4) . .
Ag5 Ag10 Ag9 96.87(4) 2 .
Ag5 Ag10 Ag18 54.38(5) . 3
Ag5 Ag10 Ag18 142.93(6) 2 3
Ag8 Ag10 Ag16 59.60(4) . .
Ag8 Ag10 Ag28 120.43(5) . .
Ag8 Ag10 Ag10 128.06(7) . 3
Ag8 Ag10 Ag10 171.75(7) . 2
Ag8 Ag10 Ag17 64.22(5) . .
Ag8 Ag10 Ag9 123.36(6) . .
Ag8 Ag10 Ag18 76.21(6) . 3
Ag17 Ag10 Ag18 95.86(6) . 3
Ag9 Ag10 Ag17 93.64(5) . .
Ag9 Ag10 Ag18 53.79(4) . 3
Ag16 Ag21 Ag3 58.79(4) . 2
Ag16 Ag21 Ag15 60.87(4) . .
Ag16 Ag21 Ag23 59.93(4) . .
Ag16 Ag21 Ag1 110.57(5) . 2
Ag16 Ag21 Ag20 60.11(4) . .
Ag16 Ag21 Ag11 59.70(4) . .
Ag16 Ag21 Ag22 116.77(5) . .
Ag3 Ag21 Ag15 56.75(4) 2 .
Ag3 Ag21 Ag23 57.02(4) 2 .
Ag3 Ag21 Ag1 60.33(4) 2 2
Ag3 Ag21 Ag20 106.30(5) 2 .
Ag3 Ag21 Ag11 103.73(5) 2 .
Ag3 Ag21 Ag22 102.65(5) 2 .
Ag15 Ag21 Ag23 106.35(5) . .
Ag15 Ag21 Ag1 107.33(5) . 2
Ag15 Ag21 Ag20 116.95(5) . .
Ag15 Ag21 Ag11 56.33(4) . .
Ag15 Ag21 Ag22 59.83(4) . .
Ag23 Ag21 Ag20 58.95(4) . .
Ag23 Ag21 Ag11 116.73(5) . .
Ag23 Ag21 Ag22 158.93(6) . .
Ag1 Ag21 Ag23 60.88(4) 2 .
Ag1 Ag21 Ag20 112.10(6) 2 .
Ag1 Ag21 Ag11 163.16(6) 2 .
Ag1 Ag21 Ag22 105.94(5) 2 .
Ag11 Ag21 Ag20 76.14(4) . .
Ag22 Ag21 Ag20 140.06(6) . .
Ag22 Ag21 Ag11 70.65(4) . .
S12 Ag21 Ag16 160.33(12) . .
S12 Ag21 Ag3 137.19(12) . 2
S12 Ag21 Ag15 114.65(12) . .
S12 Ag21 Ag23 135.05(12) . .
S12 Ag21 Ag1 89.10(11) . 2
S12 Ag21 Ag20 113.13(12) . .
S12 Ag21 Ag11 101.30(12) . .
S12 Ag21 Ag22 54.84(12) . .
Ag12 Ag6 Ag15 54.45(4) . .
Ag12 Ag6 Ag2 57.54(4) . .
Ag12 Ag6 Ag11 104.17(5) . .
Ag12 Ag6 Ag4 105.55(5) . .
Ag7 Ag6 Ag12 59.87(4) . .
Ag7 Ag6 Ag3 59.40(4) . .
Ag7 Ag6 Ag15 53.87(4) . .
Ag7 Ag6 Ag2 104.78(5) . .
Ag7 Ag6 Ag11 61.53(4) . .
Ag7 Ag6 Ag4 57.79(4) . .
Ag3 Ag6 Ag12 59.94(4) . .
Ag3 Ag6 Ag15 101.84(5) . .
Ag3 Ag6 Ag2 55.59(4) . .
Ag3 Ag6 Ag11 117.84(5) . .
Ag3 Ag6 Ag4 55.66(4) . .
Ag15 Ag6 Ag4 108.37(5) . .
Ag2 Ag6 Ag15 109.22(5) . .
Ag2 Ag6 Ag4 105.88(5) . .
Ag11 Ag6 Ag15 53.42(4) . .
Ag11 Ag6 Ag2 161.71(6) . .
Ag11 Ag6 Ag4 77.88(4) . .
S3 Ag6 Ag12 133.58(10) . .
S3 Ag6 Ag7 104.25(11) . .
S3 Ag6 Ag3 74.32(10) . .
S3 Ag6 Ag15 152.65(11) . .
S3 Ag6 Ag2 91.17(11) . .
S3 Ag6 Ag11 103.64(11) . .
S3 Ag6 Ag4 46.66(10) . .
S8 Ag6 Ag12 118.14(12) . .
S8 Ag6 Ag7 111.15(12) . .
S8 Ag6 Ag3 170.41(12) . .
S8 Ag6 Ag15 71.48(11) . .
S8 Ag6 Ag2 132.58(12) . .
S8 Ag6 Ag11 52.72(11) . .
S8 Ag6 Ag4 119.07(12) . .
S8 Ag6 S3 108.28(14) . .
Ag16 Ag23 Ag21 57.32(4) . .
Ag16 Ag23 Ag1 106.99(5) . 2
Ag16 Ag23 Ag5 56.95(4) . 2
Ag16 Ag23 Ag20 60.62(4) . .
Ag16 Ag23 Ag4 103.81(5) . 2
Ag16 Ag23 Ag19 102.83(5) . .
Ag3 Ag23 Ag16 59.13(4) 2 .
Ag3 Ag23 Ag21 60.57(4) 2 .
Ag3 Ag23 Ag1 60.87(4) 2 2
Ag3 Ag23 Ag5 60.29(4) 2 2
Ag3 Ag23 Ag20 112.15(6) 2 .
Ag3 Ag23 Ag4 59.47(4) 2 2
Ag3 Ag23 Ag19 114.57(5) 2 .
Ag21 Ag23 Ag1 59.15(4) . 2
Ag21 Ag23 Ag20 62.53(5) . .
Ag21 Ag23 Ag4 117.13(5) . 2
Ag21 Ag23 Ag19 159.84(6) . .
Ag1 Ag23 Ag4 76.65(5) 2 2
Ag5 Ag23 Ag21 106.59(5) 2 .
Ag5 Ag23 Ag1 117.10(5) 2 2
Ag5 Ag23 Ag20 107.09(5) 2 .
Ag5 Ag23 Ag4 55.78(4) 2 2
Ag5 Ag23 Ag19 58.83(4) 2 .
Ag20 Ag23 Ag1 113.69(6) . 2
Ag20 Ag23 Ag4 162.73(6) . 2
Ag19 Ag23 Ag1 138.16(6) . 2
Ag19 Ag23 Ag20 106.29(5) . .
Ag19 Ag23 Ag4 68.14(5) . 2
S10 Ag23 Ag16 137.96(12) . .
S10 Ag23 Ag3 159.42(12) . 2
S10 Ag23 Ag21 134.59(12) . .
S10 Ag23 Ag1 111.56(12) . 2
S10 Ag23 Ag5 115.39(12) . 2
S10 Ag23 Ag20 88.43(11) . .
S10 Ag23 Ag4 100.81(12) . 2
S10 Ag23 Ag19 56.61(12) . .
Ag3 Ag1 Ag2 51.91(4) . .
Ag3 Ag1 Ag23 56.45(4) . 3
Ag21 Ag1 Ag3 59.39(4) 3 .
Ag21 Ag1 Ag2 68.85(4) 3 .
Ag21 Ag1 Ag23 59.97(4) 3 3
Ag23 Ag1 Ag2 105.56(5) 3 .
S4 Ag1 Ag3 99.36(10) . .
S4 Ag1 Ag2 47.48(9) . .
S4 Ag1 Ag21 89.89(10) . 3
S4 Ag1 Ag23 147.56(10) . 3
S3 Ag1 Ag3 75.62(11) . .
S3 Ag1 Ag2 87.76(10) . .
S3 Ag1 Ag21 134.78(12) . 3
S3 Ag1 Ag23 92.63(11) . 3
S3 Ag1 S4 102.28(14) . .
S14 Ag1 Ag3 137.18(12) 3 .
S14 Ag1 Ag2 152.12(15) 3 .
S14 Ag1 Ag21 93.49(13) 3 3
S14 Ag1 Ag23 81.78(11) 3 3
S14 Ag1 S4 114.14(16) 3 .
S14 Ag1 S3 119.19(17) 3 .
Ag7 Ag5 Ag16 105.64(5) . 3
Ag7 Ag5 Ag3 59.87(4) . .
Ag7 Ag5 Ag10 60.51(4) . .
Ag7 Ag5 Ag10 99.10(5) . 3
Ag7 Ag5 Ag23 111.91(5) . 3
Ag7 Ag5 Ag8 54.97(4) . .
Ag7 Ag5 Ag4 65.12(4) . .
Ag7 Ag5 Ag17 159.19(6) . 3
Ag7 Ag5 Ag19 134.05(6) . 3
Ag7 Ag5 Ag18 124.11(7) . 3
Ag16 Ag5 Ag3 59.16(4) 3 .
Ag16 Ag5 Ag10 62.68(4) 3 3
Ag16 Ag5 Ag10 118.04(5) 3 .
Ag16 Ag5 Ag23 60.16(4) 3 3
Ag16 Ag5 Ag8 160.60(5) 3 .
Ag16 Ag5 Ag4 113.62(6) 3 .
Ag16 Ag5 Ag17 59.05(5) 3 3
Ag16 Ag5 Ag19 106.77(5) 3 3
Ag16 Ag5 Ag18 120.07(7) 3 3
Ag3 Ag5 Ag23 57.20(4) . 3
Ag3 Ag5 Ag8 105.11(5) . .
Ag3 Ag5 Ag19 113.46(5) . 3
Ag10 Ag5 Ag3 114.93(5) . .
Ag10 Ag5 Ag3 105.71(5) 3 .
Ag10 Ag5 Ag10 61.44(6) 3 .
Ag10 Ag5 Ag23 172.05(6) . 3
Ag10 Ag5 Ag23 120.04(5) 3 3
Ag10 Ag5 Ag8 55.51(4) . .
Ag10 Ag5 Ag8 116.63(5) 3 .
Ag10 Ag5 Ag4 162.95(6) 3 .
Ag10 Ag5 Ag17 62.09(5) 3 3
Ag10 Ag5 Ag17 111.95(6) . 3
Ag10 Ag5 Ag19 125.80(6) . 3
Ag10 Ag5 Ag19 124.54(6) 3 3
Ag23 Ag5 Ag8 123.27(5) 3 .
Ag4 Ag5 Ag3 61.57(4) . .
Ag4 Ag5 Ag10 111.78(5) . .
Ag4 Ag5 Ag23 64.40(4) . 3
Ag4 Ag5 Ag8 60.72(4) . .
Ag4 Ag5 Ag17 132.07(6) . 3
Ag4 Ag5 Ag19 72.43(5) . 3
Ag17 Ag5 Ag3 114.20(6) 3 .
Ag17 Ag5 Ag23 74.25(5) 3 3
Ag17 Ag5 Ag8 139.50(6) 3 .
Ag17 Ag5 Ag19 66.66(5) 3 3
Ag19 Ag5 Ag23 60.70(5) 3 3
Ag19 Ag5 Ag8 89.56(5) 3 .
Ag18 Ag5 Ag3 174.89(7) 3 .
Ag18 Ag5 Ag10 70.08(6) 3 .
Ag18 Ag5 Ag10 77.36(6) 3 3
Ag18 Ag5 Ag23 117.77(6) 3 3
Ag18 Ag5 Ag8 76.66(6) 3 .
Ag18 Ag5 Ag4 116.24(7) 3 .
Ag18 Ag5 Ag17 63.36(6) 3 3
Ag18 Ag5 Ag19 61.57(6) 3 3
Ag16 Ag20 Ag21 55.29(4) . .
Ag16 Ag20 Ag23 58.15(4) . .
Ag16 Ag20 Ag17 52.38(4) . .
Ag21 Ag20 Ag17 104.49(5) . .
Ag23 Ag20 Ag21 58.52(4) . .
Ag23 Ag20 Ag17 67.74(5) . .
S7 Ag20 Ag16 75.12(11) . .
S7 Ag20 Ag21 90.77(11) . .
S7 Ag20 Ag23 132.79(11) . .
S7 Ag20 Ag17 89.94(11) . .
S7 Ag20 S6 107.33(16) . .
S6 Ag20 Ag16 100.69(11) . .
S6 Ag20 Ag21 145.71(12) . .
S6 Ag20 Ag23 88.66(12) . .
S6 Ag20 Ag17 48.42(11) . .
S11 Ag20 Ag16 133.32(11) . .
S11 Ag20 Ag21 78.75(11) . .
S11 Ag20 Ag23 92.97(12) . .
S11 Ag20 Ag17 153.01(15) . .
S11 Ag20 S7 116.96(18) . .
S11 Ag20 S6 115.61(16) . .
Ag7 Ag8 Ag16 59.26(4) . .
Ag7 Ag8 Ag10 59.63(4) . .
Ag7 Ag8 Ag5 53.62(4) . .
Ag7 Ag8 Ag11 57.04(4) . .
Ag7 Ag8 Ag4 61.05(4) . .
Ag7 Ag8 Ag17 105.20(5) . .
Ag16 Ag8 Ag5 102.47(5) . .
Ag16 Ag8 Ag11 55.19(4) . .
Ag16 Ag8 Ag4 116.77(5) . .
Ag16 Ag8 Ag17 55.98(5) . .
Ag10 Ag8 Ag16 60.97(4) . .
Ag10 Ag8 Ag5 54.71(4) . .
Ag10 Ag8 Ag11 105.36(5) . .
Ag10 Ag8 Ag4 103.73(5) . .
Ag10 Ag8 Ag17 58.99(5) . .
Ag5 Ag8 Ag11 106.93(5) . .
Ag4 Ag8 Ag5 52.84(4) . .
Ag4 Ag8 Ag11 76.31(5) . .
Ag17 Ag8 Ag5 111.17(5) . .
Ag17 Ag8 Ag11 105.88(5) . .
Ag17 Ag8 Ag4 162.68(6) . .
S7 Ag8 Ag7 102.68(11) . .
S7 Ag8 Ag16 74.68(10) . .
S7 Ag8 Ag10 135.36(11) . .
S7 Ag8 Ag5 149.18(12) . .
S7 Ag8 Ag11 45.71(10) . .
S7 Ag8 Ag4 100.24(12) . .
S7 Ag8 Ag17 92.90(12) . .
S2 Ag8 Ag7 110.40(12) . .
S2 Ag8 Ag16 168.35(12) . .
S2 Ag8 Ag10 120.13(12) . .
S2 Ag8 Ag5 72.26(11) . .
S2 Ag8 Ag11 115.65(12) . .
S2 Ag8 Ag4 51.69(11) . .
S2 Ag8 Ag17 135.42(12) . .
S2 Ag8 S7 104.31(15) . .
Ag7 Ag11 Ag21 102.12(5) . .
Ag7 Ag11 Ag6 55.94(4) . .
Ag7 Ag11 Ag8 51.95(4) . .
Ag16 Ag11 Ag7 56.55(4) . .
Ag16 Ag11 Ag21 55.84(4) . .
Ag16 Ag11 Ag6 109.32(5) . .
Ag16 Ag11 Ag8 53.47(4) . .
Ag15 Ag11 Ag7 56.85(4) . .
Ag15 Ag11 Ag16 60.60(4) . .
Ag15 Ag11 Ag21 59.41(4) . .
Ag15 Ag11 Ag6 67.31(4) . .
Ag15 Ag11 Ag8 100.25(5) . .
Ag21 Ag11 Ag8 106.04(5) . .
Ag6 Ag11 Ag21 124.61(5) . .
Ag6 Ag11 Ag8 96.77(5) . .
S7 Ag11 Ag7 105.11(12) . .
S7 Ag11 Ag16 77.93(13) . .
S7 Ag11 Ag15 138.24(13) . .
S7 Ag11 Ag21 94.33(12) . .
S7 Ag11 Ag6 137.99(12) . .
S7 Ag11 Ag8 53.24(11) . .
S7 Ag11 S8 140.15(17) . .
S8 Ag11 Ag7 107.47(12) . .
S8 Ag11 Ag16 140.21(12) . .
S8 Ag11 Ag15 80.01(12) . .
S8 Ag11 Ag21 100.60(11) . .
S8 Ag11 Ag6 54.44(11) . .
S8 Ag11 Ag8 149.10(11) . .
Ag7 Ag4 Ag6 52.51(4) . .
Ag7 Ag4 Ag23 102.14(5) . 3
Ag7 Ag4 Ag8 54.80(4) . .
Ag3 Ag4 Ag7 56.80(4) . .
Ag3 Ag4 Ag6 54.27(4) . .
Ag3 Ag4 Ag23 55.46(4) . 3
Ag3 Ag4 Ag8 108.34(5) . .
Ag23 Ag4 Ag6 106.27(5) 3 .
Ag23 Ag4 Ag8 124.38(6) 3 .
Ag5 Ag4 Ag7 56.40(4) . .
Ag5 Ag4 Ag3 60.34(4) . .
Ag5 Ag4 Ag6 100.53(5) . .
Ag5 Ag4 Ag23 59.83(4) . 3
Ag5 Ag4 Ag8 66.44(5) . .
Ag8 Ag4 Ag6 96.17(5) . .
S3 Ag4 Ag7 105.92(11) . .
S3 Ag4 Ag3 77.34(12) . .
S3 Ag4 Ag6 53.62(10) . .
S3 Ag4 Ag23 92.49(11) . 3
S3 Ag4 Ag5 137.28(12) . .
S3 Ag4 Ag8 139.55(10) . .
S3 Ag4 S2 140.44(16) . .
S2 Ag4 Ag7 105.69(12) . .
S2 Ag4 Ag3 141.07(12) . .
S2 Ag4 Ag6 146.22(12) . .
S2 Ag4 Ag23 103.47(11) . 3
S2 Ag4 Ag5 80.88(12) . .
S2 Ag4 Ag8 53.05(11) . .
Ag12 Ag13 Ag12 57.61(6) 3 .
Ag12 Ag13 Ag12 57.62(6) 3 2
Ag12 Ag13 Ag12 57.62(6) 2 .
Ag14 Ag13 Ag12 72.75(5) 2 3
Ag14 Ag13 Ag12 120.79(9) 3 2
Ag14 Ag13 Ag12 120.78(9) . 3
Ag14 Ag13 Ag12 72.75(5) 3 .
Ag14 Ag13 Ag12 69.83(5) 3 3
Ag14 Ag13 Ag12 69.84(5) . .
Ag14 Ag13 Ag12 72.75(5) . 2
Ag14 Ag13 Ag12 120.78(9) 2 .
Ag14 Ag13 Ag12 69.83(5) 2 2
Ag14 Ag13 Ag14 119.736(11) 3 .
Ag14 Ag13 Ag14 119.733(11) 3 2
Ag14 Ag13 Ag14 119.729(11) 2 .
Ag14 Ag13 S9 54.53(10) . .
Ag14 Ag13 S9 68.50(10) . 2
Ag14 Ag13 S9 54.53(10) 2 2
Ag14 Ag13 S9 168.37(13) . 3
Ag14 Ag13 S9 68.50(10) 2 3
Ag14 Ag13 S9 168.37(13) 2 .
Ag14 Ag13 S9 54.53(10) 3 3
Ag14 Ag13 S9 168.37(13) 3 2
Ag14 Ag13 S9 68.50(10) 3 .
S9 Ag13 Ag12 114.17(11) 2 3
S9 Ag13 Ag12 114.17(11) 3 .
S9 Ag13 Ag12 118.80(11) 3 2
S9 Ag13 Ag12 68.41(10) . .
S9 Ag13 Ag12 118.80(11) . 3
S9 Ag13 Ag12 68.40(10) 3 3
S9 Ag13 Ag12 68.40(10) 2 2
S9 Ag13 Ag12 118.80(11) 2 .
S9 Ag13 Ag12 114.18(11) . 2
S9 Ag13 S9 115.72(7) 3 2
S9 Ag13 S9 115.72(7) . 2
S9 Ag13 S9 115.72(7) . 3
Ag12 Ag14 Ag12 50.98(4) . 2
Ag15 Ag14 Ag12 55.05(4) . .
Ag15 Ag14 Ag12 52.82(4) . 2
Ag15 Ag14 Ag2 61.72(5) . 2
Ag15 Ag14 Ag22 62.59(5) . .
Ag2 Ag14 Ag12 53.96(4) 2 2
Ag2 Ag14 Ag12 100.42(5) 2 .
Ag2 Ag14 Ag22 68.43(5) 2 .
Ag13 Ag14 Ag12 57.00(6) . 2
Ag13 Ag14 Ag12 58.64(6) . .
Ag13 Ag14 Ag15 103.03(8) . .
Ag13 Ag14 Ag2 98.91(6) . 2
Ag13 Ag14 Ag22 163.87(8) . .
Ag22 Ag14 Ag12 112.35(6) . .
Ag22 Ag14 Ag12 106.87(6) . 2
S9 Ag14 Ag12 66.13(11) . .
S9 Ag14 Ag12 108.00(11) . 2
S9 Ag14 Ag15 114.66(12) . .
S9 Ag14 Ag2 160.89(12) . 2
S9 Ag14 Ag13 62.80(11) . .
S9 Ag14 Ag22 128.30(12) . .
S9 Ag14 S13 118.09(16) . .
S13 Ag14 Ag12 130.63(12) . 2
S13 Ag14 Ag12 168.83(12) . .
S13 Ag14 Ag15 115.62(12) . .
S13 Ag14 Ag2 77.78(11) . 2
S13 Ag14 Ag13 132.45(13) . .
S13 Ag14 Ag22 56.62(11) . .
Ag15 Ag22 Ag2 55.69(4) . 2
Ag15 Ag22 Ag21 58.73(4) . .
Ag15 Ag22 Ag27 134.31(6) . .
Ag21 Ag22 Ag2 69.53(4) . 2
Ag21 Ag22 Ag27 101.30(5) . .
Ag14 Ag22 Ag15 57.09(4) . .
Ag14 Ag22 Ag2 55.35(5) . 2
Ag14 Ag22 Ag21 110.98(6) . .
Ag14 Ag22 Ag27 105.33(6) . .
Ag27 Ag22 Ag2 79.28(5) . 2
S8 Ag22 Ag15 76.81(11) . .
S8 Ag22 Ag2 129.78(12) . 2
S8 Ag22 Ag21 100.97(12) . .
S8 Ag22 Ag14 87.06(12) . .
S8 Ag22 Ag27 148.46(12) . .
S8 Ag22 S13 117.04(16) . .
S8 Ag22 S12 116.30(16) . .
S13 Ag22 Ag15 109.11(11) . .
S13 Ag22 Ag2 70.56(11) . 2
S13 Ag22 Ag21 136.82(11) . .
S13 Ag22 Ag14 55.20(11) . .
S13 Ag22 Ag27 55.23(11) . .
S12 Ag22 Ag15 112.82(12) . .
S12 Ag22 Ag2 97.89(12) . 2
S12 Ag22 Ag21 54.11(11) . .
S12 Ag22 Ag14 153.08(13) . .
S12 Ag22 Ag27 62.15(11) . .
S12 Ag22 S13 117.36(15) . .
S4 Ag27 Ag22 83.44(10) 2 .
S4 Ag27 S13 90.89(14) 2 .
S4 Ag27 S12 80.22(14) 2 .
S13 Ag27 Ag22 53.80(10) . .
S13 Ag27 S12 105.14(14) . .
S12 Ag27 Ag22 51.35(10) . .
P4 Ag27 Ag22 137.69(15) . .
P4 Ag27 S4 137.73(17) . 2
P4 Ag27 S13 119.23(18) . .
P4 Ag27 S12 115.12(17) . .
Ag16 Ag17 Ag10 60.92(4) . .
Ag16 Ag17 Ag5 58.78(4) . 2
Ag16 Ag17 Ag20 56.98(5) . .
Ag16 Ag17 Ag8 58.15(5) . .
Ag16 Ag17 Ag19 99.63(6) . .
Ag16 Ag17 Ag18 113.57(7) . .
Ag10 Ag17 Ag20 115.72(6) . .
Ag10 Ag17 Ag8 56.80(4) . .
Ag10 Ag17 Ag19 111.42(6) . .
Ag10 Ag17 Ag18 72.45(6) . .
Ag5 Ag17 Ag10 57.52(4) 2 .
Ag5 Ag17 Ag20 100.23(6) 2 .
Ag5 Ag17 Ag8 103.62(6) 2 .
Ag5 Ag17 Ag19 57.10(4) 2 .
Ag5 Ag17 Ag18 56.85(5) 2 .
Ag8 Ag17 Ag20 77.40(5) . .
Ag8 Ag17 Ag19 157.50(6) . .
Ag19 Ag17 Ag20 93.78(6) . .
S6 Ag17 Ag16 108.33(13) . .
S6 Ag17 Ag10 163.53(15) . .
S6 Ag17 Ag5 129.88(12) . 2
S6 Ag17 Ag20 51.48(13) . .
S6 Ag17 Ag8 107.33(14) . .
S6 Ag17 Ag19 81.75(13) . .
S6 Ag17 S1 115.88(16) . .
S6 Ag17 Ag18 123.99(15) . .
S1 Ag17 Ag16 124.95(14) . .
S1 Ag17 Ag10 67.89(12) . .
S1 Ag17 Ag5 108.38(13) . 2
S1 Ag17 Ag20 145.85(15) . .
S1 Ag17 Ag8 78.05(15) . .
S1 Ag17 Ag19 117.19(15) . .
S1 Ag17 Ag18 65.49(14) . .
Ag18 Ag17 Ag20 148.54(7) . .
Ag18 Ag17 Ag8 125.77(7) . .
Ag18 Ag17 Ag19 56.45(6) . .
Ag23 Ag19 Ag17 69.88(5) . .
Ag5 Ag19 Ag23 60.47(4) 2 .
Ag5 Ag19 Ag17 56.24(4) 2 .
Ag5 Ag19 Ag24 136.34(7) 2 .
Ag5 Ag19 Ag18 57.21(6) 2 .
Ag24 Ag19 Ag23 100.67(6) . .
Ag24 Ag19 Ag17 80.72(6) . .
S2 Ag19 Ag23 104.80(12) 2 .
S2 Ag19 Ag5 78.06(11) 2 2
S2 Ag19 Ag17 130.75(12) 2 .
S2 Ag19 Ag24 144.91(12) 2 .
S2 Ag19 S10 119.53(16) 2 .
S2 Ag19 Ag18 83.15(12) 2 .
S10 Ag19 Ag23 54.06(11) . .
S10 Ag19 Ag5 114.48(12) . 2
S10 Ag19 Ag17 97.23(12) . .
S10 Ag19 Ag24 59.74(11) . .
S10 Ag19 Ag18 155.22(13) . .
S5 Ag19 Ag23 138.22(13) . .
S5 Ag19 Ag5 109.12(13) . 2
S5 Ag19 Ag17 71.70(12) . .
S5 Ag19 Ag24 57.01(12) . .
S5 Ag19 S2 112.47(16) . 2
S5 Ag19 S10 116.72(16) . .
S5 Ag19 Ag18 55.45(13) . .
Ag18 Ag19 Ag23 113.55(7) . .
Ag18 Ag19 Ag17 58.27(6) . .
Ag18 Ag19 Ag24 108.27(7) . .
S11 Ag26 S12 87.90(15) . .
S14 Ag26 S12 99.97(15) . .
S14 Ag26 S11 82.41(17) . .
P3 Ag26 S12 119.41(19) . .
P3 Ag26 S11 134.23(18) . .
P3 Ag26 S14 122.70(19) . .
Ag10 Ag9 Ag10 58.85(6) 2 .
Ag10 Ag9 Ag10 58.84(6) 3 2
Ag10 Ag9 Ag10 58.85(6) 3 .
S1 Ag9 Ag10 117.01(15) . 3
S1 Ag9 Ag10 69.03(13) 3 3
S1 Ag9 Ag10 117.01(15) 3 2
S1 Ag9 Ag10 117.01(15) 2 .
S1 Ag9 Ag10 118.92(14) . 2
S1 Ag9 Ag10 118.92(14) 3 .
S1 Ag9 Ag10 118.92(14) 2 3
S1 Ag9 Ag10 69.03(13) . .
S1 Ag9 Ag10 69.03(13) 2 2
S1 Ag9 S1 114.67(11) . 2
S1 Ag9 S1 114.67(11) 2 3
S1 Ag9 S1 114.67(11) . 3
S1 Ag9 Ag18 69.25(14) 2 2
S1 Ag9 Ag18 165.91(16) 2 3
S1 Ag9 Ag18 53.75(15) 3 2
S1 Ag9 Ag18 53.75(15) . 3
S1 Ag9 Ag18 69.25(14) 3 3
S1 Ag9 Ag18 53.76(15) 2 .
S1 Ag9 Ag18 69.24(14) . .
S1 Ag9 Ag18 165.91(16) . 2
S1 Ag9 Ag18 165.91(16) 3 .
Ag18 Ag9 Ag10 122.35(10) 3 2
Ag18 Ag9 Ag10 68.64(6) . 2
Ag18 Ag9 Ag10 122.34(10) . 3
Ag18 Ag9 Ag10 75.16(6) . .
Ag18 Ag9 Ag10 68.64(6) 3 .
Ag18 Ag9 Ag10 68.64(6) 2 3
Ag18 Ag9 Ag10 122.35(10) 2 .
Ag18 Ag9 Ag10 75.17(6) 3 3
Ag18 Ag9 Ag10 75.17(6) 2 2
Ag18 Ag9 Ag18 119.887(9) 2 .
Ag18 Ag9 Ag18 119.876(9) 3 .
Ag18 Ag9 Ag18 119.882(9) 3 2
S11 Ag25 S10 100.08(16) . .
S11 Ag25 S14 81.24(16) . .
P2 Ag25 S10 119.09(18) . .
P2 Ag25 S11 124.86(18) . .
P2 Ag25 S14 135.02(18) . .
S14 Ag25 S10 85.28(15) . .
Ag20 S7 Ag8 97.33(17) . .
Ag11 S7 Ag20 97.17(16) . .
Ag11 S7 Ag8 81.05(14) . .
C55 S7 Ag20 120.1(3) . .
C55 S7 Ag8 135.7(3) . .
C55 S7 Ag11 113.7(4) . .
Ag2 S4 Ag1 81.08(12) . .
Ag2 S4 Ag27 104.05(15) . 3
Ag27 S4 Ag1 129.06(17) 3 .
C76 S4 Ag2 109.6(3) . .
C76 S4 Ag1 109.7(4) . .
C76 S4 Ag27 115.4(4) . 3
Ag1 S3 Ag6 99.30(16) . .
Ag4 S3 Ag6 79.71(14) . .
Ag4 S3 Ag1 96.66(15) . .
C48 S3 Ag6 132.6(3) . .
C48 S3 Ag1 120.6(3) . .
C48 S3 Ag4 116.3(4) . .
Ag13 S9 Ag2 100.98(15) . .
Ag14 S9 Ag2 121.81(17) . .
Ag14 S9 Ag13 62.66(11) . .
C83 S9 Ag2 125.0(4) . .
C83 S9 Ag13 111.0(4) . .
C83 S9 Ag14 112.5(4) . .
S6 Ag24 Ag19 85.22(12) . .
S6 Ag24 S10 81.13(15) . .
S6 Ag24 S5 91.86(16) . .
S10 Ag24 Ag19 54.67(10) . .
S5 Ag24 Ag19 54.58(12) . .
S5 Ag24 S10 109.23(15) . .
P1 Ag24 Ag19 141.91(17) . .
P1 Ag24 S6 132.32(19) . .
P1 Ag24 S10 116.4(2) . .
P1 Ag24 S5 118.8(2) . .
Ag8 S2 Ag19 115.13(18) . 3
Ag4 S2 Ag8 75.26(13) . .
Ag4 S2 Ag19 83.22(15) . 3
C17 S2 Ag8 124.1(5) . .
C17 S2 Ag4 118.3(4) . .
C17 S2 Ag19 120.1(5) . 3
Ag11 S8 Ag6 72.84(13) . .
Ag11 S8 Ag22 87.19(15) . .
Ag22 S8 Ag6 116.69(19) . .
C69 S8 Ag6 123.1(4) . .
C69 S8 Ag11 119.5(4) . .
C69 S8 Ag22 119.1(4) . .
Ag14 S13 Ag22 68.18(12) . .
Ag14 S13 Ag27 130.27(19) . .
Ag22 S13 Ag27 70.97(13) . .
C90 S13 Ag14 108.0(4) . .
C90 S13 Ag22 108.5(4) . .
C90 S13 Ag27 111.0(4) . .
Ag21 S12 Ag22 71.05(13) . .
Ag21 S12 Ag27 116.07(18) . .
Ag21 S12 Ag26 97.44(17) . .
Ag22 S12 Ag27 66.51(12) . .
Ag22 S12 Ag26 166.2(2) . .
Ag26 S12 Ag27 114.34(16) . .
C109 S12 Ag21 115.3(6) . .
C109 S12 Ag22 98.6(5) . .
C109 S12 Ag27 116.3(5) . .
C109 S12 Ag26 93.2(5) . .
Ag17 S6 Ag20 80.10(15) . .
Ag17 S6 Ag24 101.7(2) . .
Ag24 S6 Ag20 128.40(18) . .
C10 S6 Ag20 121.5(4) . .
C10 S6 Ag17 103.1(4) . .
C10 S6 Ag24 108.4(4) . .
Ag23 S10 Ag19 69.33(12) . .
Ag23 S10 Ag25 98.11(17) . .
Ag23 S10 Ag24 116.11(18) . .
Ag19 S10 Ag25 164.4(2) . .
Ag19 S10 Ag24 65.59(12) . .
Ag24 S10 Ag25 114.98(15) . .
C134 S10 Ag23 118.0(4) . .
C134 S10 Ag19 98.0(5) . .
C134 S10 Ag25 96.1(5) . .
C134 S10 Ag24 111.1(4) . .
Ag19 S5 Ag24 68.41(15) . .
Ag18 S5 Ag19 68.80(14) . .
Ag18 S5 Ag24 130.4(2) . .
C30 S5 Ag19 109.5(4) . .
C30 S5 Ag24 105.4(3) . .
C30 S5 Ag18 111.6(3) . .
Ag20 S11 Ag26 136.48(19) . .
Ag20 S11 Ag25 106.9(2) . .
Ag25 S11 Ag26 82.80(15) . .
C62 S11 Ag20 104.1(6) . .
C62 S11 Ag26 114.7(7) . .
C62 S11 Ag25 103.9(6) . .
C23 P1 Ag24 115.3(5) . .
C36 P1 Ag24 115.4(7) . .
C36 P1 C23 110.2(8) . .
C36 P1 C42 95.3(12) . .
C42 P1 Ag24 116.9(10) . .
C42 P1 C23 101.4(11) . .
C44 P2 Ag25 104.3(10) . .
C140 P2 Ag25 109.3(15) . .
C140 P2 C44 114.8(12) . .
C146 P2 Ag25 121.9(4) . .
C146 P2 C44 99.6(11) . .
C146 P2 C140 107.0(14) . .
Ag1 S14 Ag26 107.8(2) 2 .
Ag1 S14 Ag25 133.74(19) 2 .
Ag26 S14 Ag25 81.14(15) . .
C122 S14 Ag1 100.8(3) . 2
C122 S14 Ag26 100.1(4) . .
C122 S14 Ag25 122.7(3) . .
C104 P4 Ag27 116.4(5) . .
C104 P4 C128 113.1(9) . .
C128 P4 Ag27 107.4(7) . .
C99 P4 Ag27 113.5(5) . .
C99 P4 C104 103.1(7) . .
C99 P4 C128 102.6(9) . .
Ag9 S1 Ag17 102.88(19) . .
Ag18 S1 Ag17 121.0(2) 3 .
Ag18 S1 Ag9 65.41(15) 3 .
C3 S1 Ag17 127.4(4) . .
C3 S1 Ag9 110.5(4) . .
C3 S1 Ag18 109.6(4) . 3
C156 P3 Ag26 114.0(5) . .
C156 P3 C116 93.4(7) . .
C156 P3 C130 106.1(12) . .
C116 P3 Ag26 116.1(7) . .
C116 P3 C130 120.4(13) . .
C130 P3 Ag26 106.0(11) . .
Ag5 Ag18 Ag10 55.54(5) 2 2
Ag5 Ag18 Ag17 59.80(6) 2 .
Ag5 Ag18 Ag19 61.22(6) 2 .
Ag5 Ag18 Ag9 100.04(9) 2 .
Ag17 Ag18 Ag10 99.32(7) . 2
Ag19 Ag18 Ag10 112.37(7) . 2
Ag19 Ag18 Ag17 65.28(6) . .
Ag9 Ag18 Ag10 57.57(7) . 2
Ag9 Ag18 Ag17 95.23(8) . .
Ag9 Ag18 Ag19 157.54(11) . .
S5 Ag18 Ag10 168.09(15) . 2
S5 Ag18 Ag5 113.16(14) . 2
S5 Ag18 Ag17 75.39(13) . .
S5 Ag18 Ag19 55.76(13) . .
S5 Ag18 Ag9 132.82(16) . .
S1 Ag18 Ag10 66.35(14) 2 2
S1 Ag18 Ag5 118.01(16) 2 2
S1 Ag18 Ag17 155.87(17) 2 .
S1 Ag18 Ag19 137.21(18) 2 .
S1 Ag18 Ag9 60.83(15) 2 .
S1 Ag18 S5 122.17(19) 2 .
C132 C133 C134 120.0 . .
C137 C132 C133 120.0 . .
C132 C137 C136 120.0 . .
C132 C137 C138 114.6(8) . .
C136 C137 C138 122.3(9) . .
C135 C136 C137 120.0 . .
C134 C135 C136 120.0 . .
C133 C134 S10 119.1(6) . .
C135 C134 S10 120.8(6) . .
C135 C134 C133 120.0 . .
C84 C85 C86 120.0 . .
C83 C84 C85 120.0 . .
C84 C83 S9 116.1(6) . .
C84 C83 C82 120.0 . .
C82 C83 S9 123.9(6) . .
C83 C82 C81 120.0 . .
C86 C81 C82 120.0 . .
C85 C86 C87 116.9(5) . .
C81 C86 C85 120.0 . .
C81 C86 C87 123.1(5) . .
C89 C90 S13 119.4(5) . .
C91 C90 S13 120.4(5) . .
C91 C90 C89 120.0 . .
C88 C89 C90 120.0 . .
C93 C88 C89 120.0 . .
C88 C93 C92 120.0 . .
C88 C93 C94 118.5(8) . .
C92 C93 C94 121.5(8) . .
C91 C92 C93 120.0 . .
C92 C91 C90 120.0 . .
C69 C68 C67 120.0 . .
C68 C69 S8 119.6(5) . .
C70 C69 S8 120.3(5) . .
C70 C69 C68 120.0 . .
C69 C70 C71 120.0 . .
C70 C71 C72 120.0 . .
C71 C72 C73 119.6(6) . .
C67 C72 C71 120.0 . .
C67 C72 C73 120.4(6) . .
C72 C67 C68 120.0 . .
C48 C47 C46 120.0 . .
C47 C48 S3 120.2(5) . .
C47 C48 C49 120.0 . .
C49 C48 S3 119.8(5) . .
C48 C49 C50 120.0 . .
C51 C50 C49 120.0 . .
C50 C51 C52 123.2(7) . .
C46 C51 C50 120.0 . .
C46 C51 C52 116.7(7) . .
C51 C46 C47 120.0 . .
C111 C112 C107 120.0 . .
C111 C112 C113 117.7(9) . .
C107 C112 C113 122.3(9) . .
C110 C111 C112 120.0 . .
C109 C110 C111 120.0 . .
C110 C109 S12 121.8(8) . .
C110 C109 C108 120.0 . .
C108 C109 S12 118.1(8) . .
C107 C108 C109 120.0 . .
C108 C107 C112 120.0 . .
C104 C105 C106 120.0 . .
C105 C104 P4 122.2(8) . .
C103 C104 P4 116.9(8) . .
C103 C104 C105 120.0 . .
C102 C103 C104 120.0 . .
C101 C102 C103 120.0 . .
C102 C101 C106 120.0 . .
C101 C106 C105 120.0 . .
C76 C77 C78 120.0 . .
C77 C76 S4 118.3(4) . .
C77 C76 C75 120.0 . .
C75 C76 S4 121.2(4) . .
C76 C75 C74 120.0 . .
C79 C74 C75 120.0 . .
C74 C79 C80 119.9(6) . .
C78 C79 C74 120.0 . .
C78 C79 C80 120.0(6) . .
C79 C78 C77 120.0 . .
C23 C24 C25 120.0 . .
C24 C23 P1 120.8(8) . .
C24 C23 C22 120.0 . .
C22 C23 P1 118.3(8) . .
C27 C22 C23 120.0 . .
C26 C27 C22 120.0 . .
C27 C26 C25 120.0 . .
C26 C25 C24 120.0 . .
C44 C43 C42 115(2) . .
C43 C44 P2 116(2) . .
C43 C44 C45 107(2) . .
C45 C44 P2 102.4(19) . .
C123 C122 S14 119.9(5) . .
C123 C122 C121 120.0 . .
C121 C122 S14 120.1(5) . .
C124 C123 C122 120.0 . .
C125 C124 C123 120.0 . .
C124 C125 C120 120.0 . .
C124 C125 C126 119.9(8) . .
C120 C125 C126 120.1(8) . .
C125 C120 C121 120.0 . .
C120 C121 C122 120.0 . .
C127 C128 P4 115.7(18) . .
C127 C128 C129 118(2) . .
C129 C128 P4 104.5(15) . .
C130 C129 C128 116(2) . .
C99 C98 C97 120.0 . .
C98 C99 P4 118.1(6) . .
C98 C99 C100 120.0 . .
C100 C99 P4 121.8(6) . .
C99 C100 C95 120.0 . .
C96 C95 C100 120.0 . .
C95 C96 C97 120.0 . .
C96 C97 C98 120.0 . .
C56 C55 S7 122.6(4) . .
C56 C55 C54 120.0 . .
C54 C55 S7 117.4(4) . .
C55 C56 C57 120.0 . .
C58 C57 C56 120.0 . .
C57 C58 C53 120.0 . .
C57 C58 C59 118.0(7) . .
C53 C58 C59 117.2(7) . .
C54 C53 C58 120.0 . .
C53 C54 C55 120.0 . .
C64 C65 C60 120.0 . .
C64 C65 C66 122.4(6) . .
C60 C65 C66 115.3(6) . .
C63 C64 C65 120.0 . .
C64 C63 C62 120.0 . .
C63 C62 S11 124.7(10) . .
C63 C62 C61 120.0 . .
C61 C62 S11 115.1(10) . .
C62 C61 C60 120.0 . .
C61 C60 C65 120.0 . .
C18 C19 C20 120.0 . .
C19 C18 C17 120.0 . .
C18 C17 S2 123.8(6) . .
C16 C17 S2 116.2(6) . .
C16 C17 C18 120.0 . .
C15 C16 C17 120.0 . .
C20 C15 C16 120.0 . .
C19 C20 C21 121.4(10) . .
C15 C20 C19 120.0 . .
C15 C20 C21 118.4(9) . .
C30 C31 C32 120.0 . .
C31 C30 S5 120.6(4) . .
C31 C30 C29 120.0 . .
C29 C30 S5 119.4(4) . .
C30 C29 C28 120.0 . .
C33 C28 C29 120.0 . .
C28 C33 C32 120.0 . .
C28 C33 C34 118.4(6) . .
C32 C33 C34 121.6(6) . .
C33 C32 C31 120.0 . .
C13 C12 C11 120.0 . .
C12 C13 C8 120.0 . .
C12 C13 C14 121.0(6) . .
C8 C13 C14 118.9(6) . .
C9 C8 C13 120.0 . .
C10 C9 C8 120.0 . .
C9 C10 S6 121.1(5) . .
C11 C10 S6 118.9(5) . .
C11 C10 C9 120.0 . .
C10 C11 C12 120.0 . .
F27 C66 C65 104.7(6) . .
F26 C66 C65 97.4(7) . .
F26 C66 F27 91.6(7) . .
F25 C66 C65 156.0(7) . .
F25 C66 F27 96.1(6) . .
F25 C66 F26 93.9(7) . .
C39 C38 C37 120.0 . .
C40 C39 C38 120.0 . .
C35 C40 C39 120.0 . .
C40 C35 C36 120.0 . .
C35 C36 P1 120.3(8) . .
C37 C36 P1 119.7(8) . .
C37 C36 C35 120.0 . .
C36 C37 C38 120.0 . .
C144 C139 C140 120.0 . .
C143 C144 C139 120.0 . .
C144 C143 C142 120.0 . .
C141 C142 C143 120.0 . .
C140 C141 C142 120.0 . .
C139 C140 P2 119.7(9) . .
C141 C140 P2 118.7(7) . .
C141 C140 C139 120.0 . .
C154 C155 C156 120.0 . .
C155 C154 C153 120.0 . .
C152 C153 C154 120.0 . .
C151 C152 C153 120.0 . .
C156 C151 C152 120.0 . .
C155 C156 P3 121.1(7) . .
C151 C156 P3 118.9(7) . .
C151 C156 C155 120.0 . .
C146 C147 C148 120.0 . .
C147 C146 P2 120.0(5) . .
C147 C146 C145 120.0 . .
C145 C146 P2 120.0(5) . .
C150 C145 C146 120.0 . .
C145 C150 C149 120.0 . .
C148 C149 C150 120.0 . .
C149 C148 C147 120.0 . .
C119 C118 C117 120.0 . .
C114 C119 C118 120.0 . .
C119 C114 C115 120.0 . .
C116 C115 C114 120.0 . .
C115 C116 P3 119.3(8) . .
C117 C116 P3 120.7(8) . .
C117 C116 C115 120.0 . .
C116 C117 C118 120.0 . .
F31 C73 C72 112.1(8) . .
F31 C73 F33 103.0(7) . .
F32 C73 C72 119.8(6) . .
F32 C73 F31 107.4(8) . .
F32 C73 F33 106.4(8) . .
F33 C73 C72 106.8(7) . .
C3 C4 C5 120.0 . .
C4 C3 S1 123.7(6) . .
C2 C3 S1 116.2(6) . .
C2 C3 C4 120.0 . .
C3 C2 C1 120.0 . .
C2 C1 C6 120.0 . .
C1 C6 C5 120.0 . .
C1 C6 C7 118.5(8) . .
C5 C6 C7 121.5(8) . .
C6 C5 C4 120.0 . .
F18 C21 C20 109.5(16) . .
F18 C21 F17 113.4(19) . .
F18 C21 F16 125(2) . .
F17 C21 C20 108.5(15) . .
F17 C21 F16 87.4(19) . .
F16 C21 C20 111.1(16) . .
F5 C138 C137 97.9(9) . .
F6 C138 C137 102.2(10) . .
F6 C138 F5 92.1(8) . .
F4 C138 C137 153.3(14) . .
F4 C138 F5 93.3(12) . .
F4 C138 F6 101.5(13) . .
F19 C52 C51 105.4(7) . .
F21 C52 C51 118.1(8) . .
F21 C52 F19 98.4(8) . .
F21 C52 F20 118.4(10) . .
F20 C52 C51 113.1(9) . .
F20 C52 F19 99.0(9) . .
F7 C34 C33 102.4(9) . .
F8 C34 C33 106.0(10) . .
F8 C34 F7 88.2(11) . .
F9 C34 C33 152.8(9) . .
F9 C34 F7 94.2(10) . .
F9 C34 F8 95.8(12) . .
C43 C42 P1 101.1(19) . .
C41 C42 P1 95(2) . .
C41 C42 C43 104(2) . .
F3 C126 C125 117.2(9) . .
F3 C126 F2 96.6(8) . .
F2 C126 C125 121.2(8) . .
F1 C126 C125 123.7(9) . .
F1 C126 F3 93.4(9) . .
F1 C126 F2 98.3(11) . .
F15 C14 C13 113.8(8) . .
F13 C14 C13 106.2(7) . .
F13 C14 F15 112.2(11) . .
F14 C14 C13 104.1(9) . .
F14 C14 F15 112.9(8) . .
F14 C14 F13 107.1(10) . .
F28 C113 C112 101.6(16) . .
F30 C113 C112 97.0(15) . .
F30 C113 F28 109(2) . .
F30 C113 F29 117(2) . .
F29 C113 C112 113.8(16) . .
F29 C113 F28 116.4(17) . .
F12 C7 C6 118.3(10) . .
F11 C7 C6 105.9(10) . .
F11 C7 F12 105.7(13) . .
F10 C7 C6 106.3(10) . .
F10 C7 F12 110.1(12) . .
F10 C7 F11 110.4(12) . .
F39 C94 C93 111.2(8) . .
F39 C94 F37 96.9(9) . .
F37 C94 C93 107.9(10) . .
F38 C94 C93 122.3(10) . .
F38 C94 F39 110.2(11) . .
F38 C94 F37 105.0(10) . .
F42 C87 C86 97.4(7) . .
F42 C87 F41 93.2(10) . .
F41 C87 C86 90.1(8) . .
F40 C87 C86 157.7(10) . .
F40 C87 F42 103.1(10) . .
F40 C87 F41 97.2(12) . .
F35 C80 C79 101.4(7) . .
F35 C80 F36 113.9(10) . .
F34 C80 C79 107.8(8) . .
F34 C80 F35 111.8(10) . .
F34 C80 F36 114.9(10) . .
F36 C80 C79 105.8(9) . .
F23 C59 C58 98.8(8) . .
F24 C59 C58 148.9(10) . .
F24 C59 F23 96.4(9) . .
F22 C59 C58 97.8(9) . .
F22 C59 F23 94.5(9) . .
F22 C59 F24 107.8(9) . .
C129 C130 P3 119(2) . .
C129 C130 C131 119(3) . .
C131 C130 P3 100(2) . .

loop_
_geom_bond_atom_site_label_1
_geom_bond_atom_site_label_2
_geom_bond_distance
_geom_bond_site_symmetry_2
Ag12 Ag12 2.8525(19) 3
Ag12 Ag12 2.8527(19) 2
Ag12 Ag7 2.8523(16) .
Ag12 Ag3 2.8833(16) .
Ag12 Ag15 2.7884(16) 3
Ag12 Ag15 2.8229(16) .
Ag12 Ag2 2.8619(16) .
Ag12 Ag28 2.892(2) .
Ag12 Ag6 2.8973(17) .
Ag12 Ag13 2.960(2) .
Ag12 Ag14 3.2539(18) .
Ag12 Ag14 3.3705(19) 3
Ag7 Ag16 2.7993(16) .
Ag7 Ag3 2.8203(16) .
Ag7 Ag15 2.7682(15) .
Ag7 Ag28 2.9029(12) .
Ag7 Ag10 2.8129(17) .
Ag7 Ag6 2.8168(17) .
Ag7 Ag5 2.7578(16) .
Ag7 Ag8 2.8049(17) .
Ag7 Ag11 2.9887(17) .
Ag7 Ag4 3.0037(17) .
Ag16 Ag3 2.7998(16) 2
Ag16 Ag15 2.8957(16) .
Ag16 Ag10 2.8958(17) .
Ag16 Ag21 2.7973(16) .
Ag16 Ag23 2.8760(17) .
Ag16 Ag5 2.7790(17) 2
Ag16 Ag20 2.9503(17) .
Ag16 Ag8 2.8565(17) .
Ag16 Ag11 2.9187(18) .
Ag16 Ag17 2.7870(19) .
Ag3 Ag16 2.7996(16) 3
Ag3 Ag15 2.7652(16) 3
Ag3 Ag2 2.7634(17) .
Ag3 Ag21 2.9034(17) 3
Ag3 Ag6 2.8746(16) .
Ag3 Ag23 2.7965(16) 3
Ag3 Ag1 2.9313(17) .
Ag3 Ag5 2.8893(17) .
Ag3 Ag4 2.9242(18) .
Ag15 Ag12 2.7884(16) 2
Ag15 Ag3 2.7654(16) 2
Ag15 Ag2 2.8957(16) 2
Ag15 Ag21 2.9152(16) .
Ag15 Ag6 3.2379(16) .
Ag15 Ag11 2.8183(17) .
Ag15 Ag14 2.7883(19) .
Ag15 Ag22 2.9486(17) .
Ag2 Ag15 2.8957(16) 3
Ag2 Ag6 3.0428(18) .
Ag2 Ag1 3.3297(19) .
Ag2 Ag14 2.856(2) 3
Ag2 Ag22 3.2287(19) 3
Ag2 S4 2.484(4) .
Ag2 S9 2.769(5) .
Ag28 Ag12 2.892(2) 2
Ag28 Ag12 2.892(2) 3
Ag28 Ag7 2.9028(12) 2
Ag28 Ag7 2.9028(12) 3
Ag28 Ag10 2.895(2) 3
Ag28 Ag10 2.895(2) .
Ag28 Ag10 2.895(2) 2
Ag10 Ag10 2.867(2) 2
Ag10 Ag10 2.867(2) 3
Ag10 Ag5 2.8240(17) .
Ag10 Ag5 2.7885(17) 2
Ag10 Ag8 2.8516(18) .
Ag10 Ag17 2.9209(19) .
Ag10 Ag9 2.918(3) .
Ag10 Ag18 3.220(2) 3
Ag21 Ag3 2.9035(17) 2
Ag21 Ag23 2.9546(19) .
Ag21 Ag1 2.9297(18) 2
Ag21 Ag20 3.0738(18) .
Ag21 Ag11 3.0504(18) .
Ag21 Ag22 2.9958(19) .
Ag21 S12 2.566(5) .
Ag6 Ag11 3.0165(18) .
Ag6 Ag4 3.3293(18) .
Ag6 S3 2.724(4) .
Ag6 S8 2.568(5) .
Ag23 Ag3 2.7964(16) 2
Ag23 Ag1 2.9812(18) 2
Ag23 Ag5 2.9514(17) 2
Ag23 Ag20 2.9682(19) .
Ag23 Ag4 3.0784(18) 2
Ag23 Ag19 2.958(2) .
Ag23 S10 2.560(5) .
Ag1 Ag21 2.9298(18) 3
Ag1 Ag23 2.9813(18) 3
Ag1 S4 2.635(4) .
Ag1 S3 2.569(5) .
Ag1 S14 2.520(5) 3
Ag5 Ag16 2.7792(17) 3
Ag5 Ag10 2.7887(17) 3
Ag5 Ag23 2.9513(17) 3
Ag5 Ag8 3.2468(17) .
Ag5 Ag4 2.8226(18) .
Ag5 Ag17 2.8740(18) 3
Ag5 Ag19 2.9024(18) 3
Ag5 Ag18 2.784(2) 3
Ag20 Ag17 3.320(2) .
Ag20 S7 2.593(5) .
Ag20 S6 2.637(5) .
Ag20 S11 2.525(5) .
Ag8 Ag11 3.3683(19) .
Ag8 Ag4 3.0894(19) .
Ag8 Ag17 3.069(2) .
Ag8 S7 2.732(5) .
Ag8 S2 2.553(5) .
Ag11 S7 2.441(5) .
Ag11 S8 2.512(5) .
Ag4 Ag23 3.0786(18) 3
Ag4 S3 2.461(5) .
Ag4 S2 2.506(5) .
Ag13 Ag12 2.960(2) 3
Ag13 Ag12 2.960(2) 2
Ag13 Ag14 2.7136(15) .
Ag13 Ag14 2.7134(15) 3
Ag13 Ag14 2.7134(15) 2
Ag13 S9 2.717(4) .
Ag13 S9 2.717(4) 2
Ag13 S9 2.717(4) 3
Ag14 Ag12 3.3704(19) 2
Ag14 Ag2 2.856(2) 2
Ag14 Ag22 2.886(2) .
Ag14 S9 2.488(5) .
Ag14 S13 2.552(5) .
Ag22 Ag2 3.2286(19) 2
Ag22 Ag27 3.0410(18) .
Ag22 S8 2.558(5) .
Ag22 S13 2.596(5) .
Ag22 S12 2.589(5) .
Ag27 S4 2.592(4) 2
Ag27 S13 2.642(5) .
Ag27 S12 2.932(5) .
Ag27 P4 2.379(5) .
Ag17 Ag5 2.8739(18) 2
Ag17 Ag19 3.174(2) .
Ag17 S6 2.521(5) .
Ag17 S1 2.766(6) .
Ag17 Ag18 2.972(3) .
Ag19 Ag5 2.9025(18) 2
Ag19 Ag24 2.9465(19) .
Ag19 S2 2.587(5) 2
Ag19 S10 2.640(5) .
Ag19 S5 2.582(6) .
Ag19 Ag18 2.912(3) .
Ag26 S12 2.809(5) .
Ag26 S11 2.654(5) .
Ag26 S14 2.576(6) .
Ag26 P3 2.459(6) .
Ag9 Ag10 2.918(3) 2
Ag9 Ag10 2.918(3) 3
Ag9 S1 2.679(6) 2
Ag9 S1 2.679(6) 3
Ag9 S1 2.679(6) .
Ag9 Ag18 2.790(2) 2
Ag9 Ag18 2.790(2) .
Ag9 Ag18 2.790(2) 3
Ag25 S10 2.876(5) .
Ag25 S11 2.563(6) .
Ag25 P2 2.430(5) .
Ag25 S14 2.726(5) .
S7 C55 1.681(9) .
S4 Ag27 2.593(4) 3
S4 C76 1.783(8) .
S3 C48 1.656(11) .
S9 C83 1.717(9) .
Ag24 S6 2.593(6) .
Ag24 S10 2.795(5) .
Ag24 S5 2.658(6) .
Ag24 P1 2.407(6) .
S2 Ag19 2.587(5) 3
S2 C17 1.771(9) .
S8 C69 1.702(8) .
S13 C90 1.605(9) .
S12 C109 1.702(9) .
S6 C10 1.915(7) .
S10 C134 1.737(11) .
S5 Ag18 2.573(5) .
S5 C30 1.775(8) .
S11 C62 1.756(9) .
P1 C23 1.930(18) .
P1 C36 1.784(11) .
P1 C42 1.90(3) .
P2 C44 1.86(3) .
P2 C140 1.788(13) .
P2 C146 1.764(10) .
S14 Ag1 2.520(5) 2
S14 C122 1.564(9) .
P4 C104 1.808(16) .
P4 C128 1.90(2) .
P4 C99 1.784(11) .
S1 Ag18 2.474(6) 3
S1 C3 1.765(10) .
P3 C156 1.764(12) .
P3 C116 1.767(11) .
P3 C130 1.89(4) .
Ag18 Ag10 3.220(2) 2
Ag18 Ag5 2.784(2) 2
Ag18 S1 2.475(6) 2
C133 C132 1.3900 .
C133 C134 1.3900 .
C132 C137 1.3900 .
C137 C136 1.3900 .
C137 C138 1.626(12) .
C136 C135 1.3900 .
C135 C134 1.3900 .
C85 C84 1.3900 .
C85 C86 1.3900 .
C84 C83 1.3900 .
C83 C82 1.3900 .
C82 C81 1.3900 .
C81 C86 1.3900 .
C86 C87 1.748(10) .
C90 C89 1.3900 .
C90 C91 1.3900 .
C89 C88 1.3900 .
C88 C93 1.3900 .
C93 C92 1.3900 .
C93 C94 1.604(10) .
C92 C91 1.3900 .
C68 C69 1.3900 .
C68 C67 1.3900 .
C69 C70 1.3900 .
C70 C71 1.3900 .
C71 C72 1.3900 .
C72 C67 1.3900 .
C72 C73 1.587(8) .
C47 C48 1.3900 .
C47 C46 1.3900 .
C48 C49 1.3900 .
C49 C50 1.3900 .
C50 C51 1.3900 .
C51 C46 1.3900 .
C51 C52 1.605(12) .
C112 C111 1.3900 .
C112 C107 1.3900 .
C112 C113 1.648(13) .
C111 C110 1.3900 .
C110 C109 1.3900 .
C109 C108 1.3900 .
C108 C107 1.3900 .
C105 C104 1.3900 .
C105 C106 1.3900 .
C104 C103 1.3900 .
C103 C102 1.3900 .
C102 C101 1.3900 .
C101 C106 1.3900 .
C77 C76 1.3900 .
C77 C78 1.3900 .
C76 C75 1.3900 .
C75 C74 1.3900 .
C74 C79 1.3900 .
C79 C78 1.3900 .
C79 C80 1.629(9) .
C24 C23 1.3900 .
C24 C25 1.3900 .
C23 C22 1.3900 .
C22 C27 1.3900 .
C27 C26 1.3900 .
C26 C25 1.3900 .
C43 C44 1.39(4) .
C43 C42 1.62(4) .
C44 C45 1.72(4) .
C122 C123 1.3900 .
C122 C121 1.3900 .
C123 C124 1.3900 .
C124 C125 1.3900 .
C125 C120 1.3900 .
C125 C126 1.621(10) .
C120 C121 1.3900 .
C127 C128 1.31(3) .
C128 C129 1.54(3) .
C129 C130 1.34(4) .
C98 C99 1.3900 .
C98 C97 1.3900 .
C99 C100 1.3900 .
C100 C95 1.3900 .
C95 C96 1.3900 .
C96 C97 1.3900 .
C131 C130 1.66(5) .
C55 C56 1.3900 .
C55 C54 1.3900 .
C56 C57 1.3900 .
C57 C58 1.3900 .
C58 C53 1.3900 .
C58 C59 1.656(10) .
C53 C54 1.3900 .
C65 C64 1.3900 .
C65 C60 1.3900 .
C65 C66 1.639(10) .
C64 C63 1.3900 .
C63 C62 1.3900 .
C62 C61 1.3900 .
C61 C60 1.3900 .
C19 C18 1.3900 .
C19 C20 1.3900 .
C18 C17 1.3900 .
C17 C16 1.3900 .
C16 C15 1.3900 .
C15 C20 1.3900 .
C20 C21 1.670(13) .
C31 C30 1.3900 .
C31 C32 1.3900 .
C30 C29 1.3900 .
C29 C28 1.3900 .
C28 C33 1.3900 .
C33 C32 1.3900 .
C33 C34 1.666(9) .
C12 C13 1.3900 .
C12 C11 1.3900 .
C13 C8 1.3900 .
C13 C14 1.578(9) .
C8 C9 1.3900 .
C9 C10 1.3900 .
C10 C11 1.3900 .
F5 C138 1.570(14) .
F6 C138 1.560(14) .
F31 C73 1.511(9) .
C66 F27 1.588(10) .
C66 F26 1.586(10) .
C66 F25 1.575(10) .
C38 C39 1.3900 .
C38 C37 1.3900 .
C39 C40 1.3900 .
C40 C35 1.3900 .
C35 C36 1.3900 .
C36 C37 1.3900 .
C139 C144 1.3900 .
C139 C140 1.3900 .
C144 C143 1.3900 .
C143 C142 1.3900 .
C142 C141 1.3900 .
C141 C140 1.3900 .
C155 C154 1.3900 .
C155 C156 1.3900 .
C154 C153 1.3900 .
C153 C152 1.3900 .
C152 C151 1.3900 .
C151 C156 1.3900 .
C147 C146 1.3900 .
C147 C148 1.3900 .
C146 C145 1.3900 .
C145 C150 1.3900 .
C150 C149 1.3900 .
C149 C148 1.3900 .
C118 C119 1.3900 .
C118 C117 1.3900 .
C119 C114 1.3900 .
C114 C115 1.3900 .
C115 C116 1.3900 .
C116 C117 1.3900 .
C73 F32 1.500(10) .
C73 F33 1.528(9) .
C4 C3 1.3900 .
C4 C5 1.3900 .
C3 C2 1.3900 .
C2 C1 1.3900 .
C1 C6 1.3900 .
C6 C5 1.3900 .
C6 C7 1.615(11) .
C41 C42 1.52(4) .
C21 F18 1.26(3) .
C21 F17 1.35(3) .
C21 F16 1.44(3) .
C138 F4 1.552(12) .
C52 F19 1.551(11) .
C52 F21 1.475(12) .
C52 F20 1.518(13) .
C34 F7 1.597(12) .
C34 F8 1.591(12) .
C34 F9 1.582(13) .
C126 F3 1.571(11) .
C126 F2 1.572(13) .
C126 F1 1.548(13) .
C14 F15 1.548(9) .
C14 F13 1.489(12) .
C14 F14 1.463(11) .
F28 C113 1.37(3) .
F30 C113 1.16(3) .
F29 C113 1.31(3) .
C7 F12 1.536(13) .
C7 F11 1.521(13) .
C7 F10 1.500(14) .
C94 F39 1.534(14) .
C94 F37 1.535(13) .
C94 F38 1.527(14) .
C87 F42 1.569(13) .
C87 F41 1.591(14) .
C87 F40 1.545(15) .
C80 F35 1.483(12) .
C80 F34 1.471(11) .
C80 F36 1.485(12) .
C59 F23 1.559(13) .
C59 F24 1.535(15) .
C59 F22 1.533(13) .
